data_7133119
loop_
_publ_author_name
'Wittwer, B.'
'Heim, F.'
'Wurst, K.'
'Hohloch, S.'

_publ_section_title
;
 A bridging bis-phosphanido-phosphinidene complex of lanthanum supported
 by a sterically encumbering PN ligand.
;
_journal_issue 57
_journal_name_full 'Chemical communications (Cambridge, England)'
_journal_page_first 7299
_journal_page_last 7302
_journal_paper_doi 10.1039/d4cc02244k
_journal_volume 60
_journal_year 2024
_chemical_formula_moiety 'C105 H133 La2 N2 P5, C4 H10 O'
_chemical_formula_sum 'C109 H143 La2 N2 O P5'
_chemical_formula_weight 1929.92
_space_group_crystal_system triclinic
_space_group_IT_number 2
_space_group_name_Hall '-P 1'
_space_group_name_H-M_alt 'P -1'
_atom_sites_solution_hydrogens mixed
_audit_creation_date 2023-02-16
_audit_creation_method
;
Olex2 1.5
(compiled 2022.04.07 svn.rca3783a0 for OlexSys, GUI svn.r6498)
;
_audit_update_record
;
2024-03-20 deposited with the CCDC.	2024-05-30 downloaded from the CCDC.
;
_cell_angle_alpha 76.309(6)
_cell_angle_beta 70.924(6)
_cell_angle_gamma 69.957(7)
_cell_formula_units_Z 2
_cell_length_a 15.498(3)
_cell_length_b 16.566(4)
_cell_length_c 22.288(4)
_cell_measurement_reflns_used 9815
_cell_measurement_temperature 173.00
_cell_measurement_theta_max 26.056
_cell_measurement_theta_min 2.196
_cell_volume 5030.1(18)
_computing_cell_refinement 'SAINT V8.40A (Bruker, 2019)'
_computing_data_collection 'Bruker Apex 4 v2021.4-0'
_computing_data_reduction 'SAINT V8.40A (Bruker, 2019)'
_computing_molecular_graphics 'Olex2 1.5 (Dolomanov et al., 2009)'
_computing_publication_material 'Olex2 1.5 (Dolomanov et al., 2009)'
_computing_structure_refinement 'XL  (Sheldrick, 2008)'
_computing_structure_solution 'SHELXT 2014/5 (Sheldrick, 2014)'
_diffrn_ambient_temperature 173.00
_diffrn_detector_area_resol_mean 7.41
_diffrn_measured_fraction_theta_full 1.000
_diffrn_measured_fraction_theta_max 1.000
_diffrn_measurement_device_type 'Bruker D8 QUEST PHOTON III C14'
_diffrn_measurement_method '\f and \w shutterless scans'
_diffrn_radiation_monochromator 'multi layered optics'
_diffrn_radiation_type MoK\a
_diffrn_radiation_wavelength 0.71073
_diffrn_reflns_av_R_equivalents 0.0645
_diffrn_reflns_av_unetI/netI 0.0399
_diffrn_reflns_Laue_measured_fraction_full 1.000
_diffrn_reflns_Laue_measured_fraction_max 1.000
_diffrn_reflns_limit_h_max 18
_diffrn_reflns_limit_h_min -18
_diffrn_reflns_limit_k_max 20
_diffrn_reflns_limit_k_min -20
_diffrn_reflns_limit_l_max 26
_diffrn_reflns_limit_l_min -26
_diffrn_reflns_number 147923
_diffrn_reflns_point_group_measured_fraction_full 1.000
_diffrn_reflns_point_group_measured_fraction_max 1.000
_diffrn_reflns_theta_full 25.242
_diffrn_reflns_theta_max 25.500
_diffrn_reflns_theta_min 1.956
_diffrn_source 'Incoatec Microfocus'
_diffrn_source_current 1.0
_diffrn_source_power 0.05
_diffrn_source_voltage 50.0
_exptl_absorpt_coefficient_mu 0.965
_exptl_absorpt_correction_T_max 0.9143
_exptl_absorpt_correction_T_min 0.8467
_exptl_absorpt_correction_type multi-scan
_exptl_absorpt_process_details
;
SADABS-2016/2 (Bruker,2016/2) was used for absorption correction.
wR2(int) was 0.0812 before and 0.0632 after correction.
The Ratio of minimum to maximum transmission is 0.9261.
The \l/2 correction factor is Not present.
;
_exptl_crystal_colour orange
_exptl_crystal_colour_primary orange
_exptl_crystal_density_diffrn 1.274
_exptl_crystal_description prism
_exptl_crystal_F_000 2016
_exptl_crystal_size_max 0.13
_exptl_crystal_size_mid 0.04
_exptl_crystal_size_min 0.015
_refine_diff_density_max 1.204
_refine_diff_density_min -0.709
_refine_diff_density_rms 0.070
_refine_ls_extinction_method none
_refine_ls_goodness_of_fit_ref 1.040
_refine_ls_hydrogen_treatment mixed
_refine_ls_matrix_type full
_refine_ls_number_parameters 1113
_refine_ls_number_reflns 18703
_refine_ls_number_restraints 0
_refine_ls_restrained_S_all 1.040
_refine_ls_R_factor_all 0.0496
_refine_ls_R_factor_gt 0.0346
_refine_ls_shift/su_max 0.002
_refine_ls_shift/su_mean 0.000
_refine_ls_structure_factor_coef Fsqd
_refine_ls_weighting_details 'w=1/[\s^2^(Fo^2^)+(0.0351P)^2^+4.1784P] where P=(Fo^2^+2Fc^2^)/3'
_refine_ls_weighting_scheme calc
_refine_ls_wR_factor_gt 0.0799
_refine_ls_wR_factor_ref 0.0869
_reflns_Friedel_coverage 0.000
_reflns_number_gt 14825
_reflns_number_total 18703
_reflns_threshold_expression 'I > 2\s(I)'
_cod_data_source_file d4cc02244k2.cif
_cod_data_source_block sh170n
_cod_depositor_comments 'Adding full bibliography for 7133117--7133122.cif.'
_cod_original_cell_volume 5030.0(19)
_cod_database_code 7133119
_shelx_shelxl_version_number 2018/3
_shelx_space_group_comment
;
The symmetry employed for this shelxl refinement is uniquely defined
by the following loop, which should always be used as a source of
symmetry information in preference to the above space-group names.
They are only intended as comments.
;
_shelx_estimated_absorpt_t_max 0.986
_shelx_estimated_absorpt_t_min 0.885
_olex2_refinement_description
;
1. Fixed Uiso
 At 1.2 times of:
  All C(H) groups, All C(H,H) groups
 At 1.5 times of:
  All C(H,H,H) groups
2.a Ternary CH refined with riding coordinates:
 C34(H34), C37(H37), C73(H73), C76(H76)
2.b Secondary CH2 refined with riding coordinates:
 C106(H10J,H10K), C108(H10O,H10P)
2.c Aromatic/amide H refined with riding coordinates:
 C3(H3A), C5(H5), C6(H6), C10(H10), C11(H11), C12(H12), C15(H15), C16(H16),
 C18(H18), C19(H19), C25(H25), C26(H26), C28(H28), C29(H29), C42(H42), C44(H44),
  C45(H45), C49(H49), C50(H50), C51(H51), C54(H54), C55(H55), C57(H57),
 C58(H58), C64(H64), C65(H65), C67(H67), C68(H68), C81(H81), C83(H83), C90(H90),
  C92(H92), C99(H99), C101(H101)
2.d Idealised Me refined as rotating group:
 C7(H7A,H7B,H7C), C21(H21A,H21B,H21C), C22(H22A,H22B,H22C), C23(H23A,H23B,
 H23C), C31(H31A,H31B,H31C), C32(H32A,H32B,H32C), C33(H33A,H33B,H33C), C35(H35A,
 H35B,H35C), C36(H36A,H36B,H36C), C38(H38A,H38B,H38C), C39(H39A,H39B,H39C),
 C46(H46A,H46B,H46C), C60(H60A,H60B,H60C), C61(H61A,H61B,H61C), C62(H62A,H62B,
 H62C), C70(H70A,H70B,H70C), C71(H71A,H71B,H71C), C72(H72A,H72B,H72C), C74(H74A,
 H74B,H74C), C75(H75A,H75B,H75C), C77(H77A,H77B,H77C), C78(H78A,H78B,H78C),
 C85(H85A,H85B,H85C), C86(H86A,H86B,H86C), C87(H87A,H87B,H87C), C94(H94A,H94B,
 H94C), C95(H95A,H95B,H95C), C96(H96A,H96B,H96C), C103(H10A,H10B,H10C),
 C104(H10D,H10E,H10F), C105(H10G,H10H,H10I), C107(H10L,H10M,H10N), C109(H10Q,
 H10R,H10S)
;
_olex2_submission_special_instructions 'No special instructions were received'

loop_
_space_group_symop_operation_xyz
'x, y, z'
'-x, -y, -z'

loop_
_atom_site_label
_atom_site_type_symbol
_atom_site_fract_x
_atom_site_fract_y
_atom_site_fract_z
_atom_site_U_iso_or_equiv
_atom_site_adp_type
_atom_site_occupancy
_atom_site_site_symmetry_order
_atom_site_calc_flag
_atom_site_refinement_flags_posn
_atom_site_refinement_flags_adp
_atom_site_refinement_flags_occupancy
_atom_site_disorder_assembly
_atom_site_disorder_group
La1 La 0.38156(2) 0.32334(2) 0.79001(2) 0.03159(6) Uani 1 1 d . . . . .
La2 La 0.19083(2) 0.25318(2) 0.72722(2) 0.02918(5) Uani 1 1 d . . . . .
P1 P 0.37988(6) 0.31561(6) 0.93070(4) 0.03441(19) Uani 1 1 d . . . . .
P2 P 0.17408(6) 0.31423(5) 0.58536(4) 0.03172(18) Uani 1 1 d . . . . .
P3 P 0.27235(6) 0.18878(6) 0.84618(4) 0.03726(19) Uani 1 1 d . . . . .
H3 H 0.191(2) 0.240(2) 0.8851(15) 0.042(9) Uiso 1 1 d . . . . .
P4 P 0.40310(6) 0.23118(6) 0.67938(4) 0.03461(18) Uani 1 1 d . . . . .
H4 H 0.444(2) 0.144(2) 0.6954(15) 0.049(10) Uiso 1 1 d . . . . .
P5 P 0.19762(6) 0.39899(6) 0.76813(4) 0.03650(19) Uani 1 1 d . . . . .
N1 N 0.47428(17) 0.40037(16) 0.80733(11) 0.0290(5) Uani 1 1 d . . . . .
N2 N 0.04929(17) 0.25558(16) 0.70535(11) 0.0294(5) Uani 1 1 d . . . . .
C1 C 0.5050(2) 0.40891(19) 0.85700(14) 0.0307(7) Uani 1 1 d . . . . .
C2 C 0.4701(2) 0.3685(2) 0.91972(14) 0.0320(7) Uani 1 1 d . . . . .
C3 C 0.5094(2) 0.3682(2) 0.96842(15) 0.0359(7) Uani 1 1 d . . . . .
H3A H 0.486271 0.340099 1.010180 0.043 Uiso 1 1 calc R U . . .
C4 C 0.5802(2) 0.4066(2) 0.95854(16) 0.0385(8) Uani 1 1 d . . . . .
C5 C 0.6119(2) 0.4483(2) 0.89720(16) 0.0376(7) Uani 1 1 d . . . . .
H5 H 0.660195 0.475662 0.888973 0.045 Uiso 1 1 calc R U . . .
C6 C 0.5748(2) 0.4508(2) 0.84769(15) 0.0347(7) Uani 1 1 d . . . . .
H6 H 0.596794 0.481369 0.806702 0.042 Uiso 1 1 calc R U . . .
C7 C 0.6216(3) 0.4021(2) 1.01230(17) 0.0465(9) Uani 1 1 d . . . . .
H7A H 0.690905 0.390623 0.995904 0.070 Uiso 1 1 calc R U . . .
H7B H 0.606811 0.355224 1.046371 0.070 Uiso 1 1 calc R U . . .
H7C H 0.593886 0.457380 1.029513 0.070 Uiso 1 1 calc R U . . .
C8 C 0.5174(2) 0.4341(2) 0.74413(14) 0.0306(7) Uani 1 1 d . . . . .
C9 C 0.4839(2) 0.5227(2) 0.72004(15) 0.0341(7) Uani 1 1 d . . . . .
C10 C 0.5226(2) 0.5523(2) 0.65655(15) 0.0401(8) Uani 1 1 d . . . . .
H10 H 0.500826 0.611957 0.640474 0.048 Uiso 1 1 calc R U . . .
C11 C 0.5922(2) 0.4963(2) 0.61635(16) 0.0441(8) Uani 1 1 d . . . . .
H11 H 0.617090 0.517451 0.572757 0.053 Uiso 1 1 calc R U . . .
C12 C 0.6257(2) 0.4100(2) 0.63904(15) 0.0407(8) Uani 1 1 d . . . . .
H12 H 0.673331 0.371951 0.610816 0.049 Uiso 1 1 calc R U . . .
C13 C 0.5905(2) 0.3773(2) 0.70322(14) 0.0334(7) Uani 1 1 d . . . . .
C14 C 0.4062(2) 0.5840(2) 0.76221(15) 0.0343(7) Uani 1 1 d . . . . .
C15 C 0.3123(2) 0.5831(2) 0.77798(17) 0.0423(8) Uani 1 1 d . . . . .
H15 H 0.297780 0.540873 0.763599 0.051 Uiso 1 1 calc R U . . .
C16 C 0.2391(2) 0.6423(2) 0.81423(17) 0.0438(8) Uani 1 1 d . . . . .
H16 H 0.175513 0.640165 0.823812 0.053 Uiso 1 1 calc R U . . .
C17 C 0.2564(2) 0.7051(2) 0.83703(15) 0.0360(7) Uani 1 1 d . . . . .
C18 C 0.3508(2) 0.7046(2) 0.82212(16) 0.0407(8) Uani 1 1 d . . . . .
H18 H 0.365746 0.745617 0.837499 0.049 Uiso 1 1 calc R U . . .
C19 C 0.4238(2) 0.6456(2) 0.78531(16) 0.0412(8) Uani 1 1 d . . . . .
H19 H 0.487521 0.647611 0.775701 0.049 Uiso 1 1 calc R U . . .
C20 C 0.1724(2) 0.7703(2) 0.87552(16) 0.0414(8) Uani 1 1 d . . . . .
C21 C 0.1144(3) 0.7212(3) 0.93289(18) 0.0549(10) Uani 1 1 d . . . . .
H21A H 0.062347 0.762929 0.958630 0.082 Uiso 1 1 calc R U . . .
H21B H 0.156018 0.682542 0.959348 0.082 Uiso 1 1 calc R U . . .
H21C H 0.087908 0.686907 0.917280 0.082 Uiso 1 1 calc R U . . .
C22 C 0.1092(3) 0.8269(2) 0.83162(18) 0.0494(9) Uani 1 1 d . . . . .
H22A H 0.087145 0.789853 0.815201 0.074 Uiso 1 1 calc R U . . .
H22B H 0.146121 0.859060 0.795633 0.074 Uiso 1 1 calc R U . . .
H22C H 0.054123 0.867934 0.856007 0.074 Uiso 1 1 calc R U . . .
C23 C 0.2046(3) 0.8294(2) 0.90113(18) 0.0526(9) Uani 1 1 d . . . . .
H23A H 0.148827 0.868133 0.926994 0.079 Uiso 1 1 calc R U . . .
H23B H 0.238401 0.864081 0.865143 0.079 Uiso 1 1 calc R U . . .
H23C H 0.247399 0.794096 0.927747 0.079 Uiso 1 1 calc R U . . .
C24 C 0.6332(2) 0.2844(2) 0.72630(14) 0.0336(7) Uani 1 1 d . . . . .
C25 C 0.6460(2) 0.2203(2) 0.69137(16) 0.0401(8) Uani 1 1 d . . . . .
H25 H 0.622680 0.235909 0.654500 0.048 Uiso 1 1 calc R U . . .
C26 C 0.6922(2) 0.1335(2) 0.70894(16) 0.0422(8) Uani 1 1 d . . . . .
H26 H 0.698773 0.091039 0.684316 0.051 Uiso 1 1 calc R U . . .
C27 C 0.7287(2) 0.1082(2) 0.76161(15) 0.0363(7) Uani 1 1 d . . . . .
C28 C 0.7165(2) 0.1728(2) 0.79622(15) 0.0394(8) Uani 1 1 d . . . . .
H28 H 0.741288 0.157437 0.832457 0.047 Uiso 1 1 calc R U . . .
C29 C 0.6696(2) 0.2585(2) 0.77948(15) 0.0374(7) Uani 1 1 d . . . . .
H29 H 0.661968 0.300650 0.804696 0.045 Uiso 1 1 calc R U . . .
C30 C 0.7804(2) 0.0136(2) 0.78290(17) 0.0434(8) Uani 1 1 d . . . . .
C31 C 0.7270(3) -0.0162(3) 0.8508(2) 0.0687(12) Uani 1 1 d . . . . .
H31A H 0.718346 0.024436 0.879249 0.103 Uiso 1 1 calc R U . . .
H31B H 0.763748 -0.074265 0.865942 0.103 Uiso 1 1 calc R U . . .
H31C H 0.664453 -0.018046 0.850678 0.103 Uiso 1 1 calc R U . . .
C32 C 0.7871(3) -0.0479(3) 0.7389(2) 0.0653(11) Uani 1 1 d . . . . .
H32A H 0.722731 -0.045954 0.739857 0.098 Uiso 1 1 calc R U . . .
H32B H 0.821426 -0.107175 0.753726 0.098 Uiso 1 1 calc R U . . .
H32C H 0.821344 -0.029883 0.694960 0.098 Uiso 1 1 calc R U . . .
C33 C 0.8813(3) 0.0080(3) 0.7822(2) 0.0601(11) Uani 1 1 d . . . . .
H33A H 0.915510 0.028395 0.738865 0.090 Uiso 1 1 calc R U . . .
H33B H 0.915309 -0.052290 0.795012 0.090 Uiso 1 1 calc R U . . .
H33C H 0.877853 0.044463 0.812233 0.090 Uiso 1 1 calc R U . . .
C34 C 0.2718(2) 0.3800(2) 0.98367(15) 0.0378(7) Uani 1 1 d . . . . .
H34 H 0.221100 0.350651 0.993386 0.045 Uiso 1 1 calc R U . . .
C35 C 0.2378(3) 0.4696(2) 0.94590(18) 0.0473(9) Uani 1 1 d . . . . .
H35A H 0.286477 0.499905 0.934617 0.071 Uiso 1 1 calc R U . . .
H35B H 0.178156 0.503443 0.972284 0.071 Uiso 1 1 calc R U . . .
H35C H 0.227091 0.462661 0.906681 0.071 Uiso 1 1 calc R U . . .
C36 C 0.2815(3) 0.3880(2) 1.04790(16) 0.0465(9) Uani 1 1 d . . . . .
H36A H 0.306624 0.330043 1.069955 0.070 Uiso 1 1 calc R U . . .
H36B H 0.218898 0.416717 1.074462 0.070 Uiso 1 1 calc R U . . .
H36C H 0.325363 0.422401 1.040456 0.070 Uiso 1 1 calc R U . . .
C37 C 0.4213(2) 0.2090(2) 0.97777(15) 0.0373(7) Uani 1 1 d . . . . .
H37 H 0.451218 0.216168 1.008949 0.045 Uiso 1 1 calc R U . . .
C38 C 0.4961(3) 0.1493(2) 0.93099(18) 0.0525(9) Uani 1 1 d . . . . .
H38A H 0.465184 0.134704 0.904714 0.079 Uiso 1 1 calc R U . . .
H38B H 0.528036 0.095968 0.954994 0.079 Uiso 1 1 calc R U . . .
H38C H 0.543248 0.178683 0.903183 0.079 Uiso 1 1 calc R U . . .
C39 C 0.3405(3) 0.1688(2) 1.01422(17) 0.0484(9) Uani 1 1 d . . . . .
H39A H 0.296421 0.203299 1.047977 0.073 Uiso 1 1 calc R U . . .
H39B H 0.366963 0.109355 1.033577 0.073 Uiso 1 1 calc R U . . .
H39C H 0.306290 0.167700 0.984550 0.073 Uiso 1 1 calc R U . . .
C40 C 0.0158(2) 0.25911(19) 0.65399(14) 0.0300(6) Uani 1 1 d . . . . .
C41 C 0.0669(2) 0.2868(2) 0.59170(14) 0.0325(7) Uani 1 1 d . . . . .
C42 C 0.0344(2) 0.2895(2) 0.53937(15) 0.0386(8) Uani 1 1 d . . . . .
H42 H 0.069268 0.308126 0.497632 0.046 Uiso 1 1 calc R U . . .
C43 C -0.0461(2) 0.2663(2) 0.54557(16) 0.0430(8) Uani 1 1 d . . . . .
C44 C -0.0940(2) 0.2375(2) 0.60690(16) 0.0404(8) Uani 1 1 d . . . . .
H44 H -0.148862 0.220125 0.612673 0.048 Uiso 1 1 calc R U . . .
C45 C -0.0643(2) 0.2334(2) 0.65985(15) 0.0357(7) Uani 1 1 d . . . . .
H45 H -0.098768 0.212665 0.701081 0.043 Uiso 1 1 calc R U . . .
C46 C -0.0797(3) 0.2710(3) 0.48798(19) 0.0619(11) Uani 1 1 d . . . . .
H46A H -0.106458 0.222950 0.494465 0.093 Uiso 1 1 calc R U . . .
H46B H -0.025649 0.266861 0.449492 0.093 Uiso 1 1 calc R U . . .
H46C H -0.128686 0.326304 0.482650 0.093 Uiso 1 1 calc R U . . .
C47 C 0.0016(2) 0.2253(2) 0.76801(14) 0.0321(7) Uani 1 1 d . . . . .
C48 C -0.0785(2) 0.2820(2) 0.80552(14) 0.0338(7) Uani 1 1 d . . . . .
C49 C -0.1145(2) 0.2514(2) 0.86949(16) 0.0441(8) Uani 1 1 d . . . . .
H49 H -0.169092 0.287996 0.894960 0.053 Uiso 1 1 calc R U . . .
C50 C -0.0727(3) 0.1688(2) 0.89706(16) 0.0467(9) Uani 1 1 d . . . . .
H50 H -0.098690 0.149725 0.940960 0.056 Uiso 1 1 calc R U . . .
C51 C 0.0060(3) 0.1144(2) 0.86128(15) 0.0424(8) Uani 1 1 d . . . . .
H51 H 0.034673 0.058397 0.880959 0.051 Uiso 1 1 calc R U . . .
C52 C 0.0449(2) 0.1406(2) 0.79575(14) 0.0335(7) Uani 1 1 d . . . . .
C53 C -0.1185(2) 0.3742(2) 0.77990(14) 0.0344(7) Uani 1 1 d . . . . .
C54 C -0.1771(2) 0.4004(2) 0.73912(16) 0.0427(8) Uani 1 1 d . . . . .
H54 H -0.191996 0.357946 0.725299 0.051 Uiso 1 1 calc R U . . .
C55 C -0.2145(2) 0.4876(2) 0.71819(16) 0.0411(8) Uani 1 1 d . . . . .
H55 H -0.254362 0.503315 0.690247 0.049 Uiso 1 1 calc R U . . .
C56 C -0.1955(2) 0.5525(2) 0.73670(15) 0.0364(7) Uani 1 1 d . . . . .
C57 C -0.1355(3) 0.5250(2) 0.77703(18) 0.0484(9) Uani 1 1 d . . . . .
H57 H -0.119134 0.567198 0.790113 0.058 Uiso 1 1 calc R U . . .
C58 C -0.0992(3) 0.4388(2) 0.79837(17) 0.0460(9) Uani 1 1 d . . . . .
H58 H -0.059842 0.423128 0.826634 0.055 Uiso 1 1 calc R U . . .
C59 C -0.2351(3) 0.6491(2) 0.71485(17) 0.0455(8) Uani 1 1 d . . . . .
C60 C -0.2991(3) 0.6656(3) 0.67108(19) 0.0612(11) Uani 1 1 d . . . . .
H60A H -0.262204 0.637494 0.632742 0.092 Uiso 1 1 calc R U . . .
H60B H -0.323360 0.728222 0.658422 0.092 Uiso 1 1 calc R U . . .
H60C H -0.352693 0.641731 0.693976 0.092 Uiso 1 1 calc R U . . .
C61 C -0.2946(4) 0.6947(3) 0.7733(2) 0.0894(18) Uani 1 1 d . . . . .
H61A H -0.347057 0.669417 0.796769 0.134 Uiso 1 1 calc R U . . .
H61B H -0.320703 0.756650 0.759411 0.134 Uiso 1 1 calc R U . . .
H61C H -0.254409 0.687260 0.801369 0.134 Uiso 1 1 calc R U . . .
C62 C -0.1537(3) 0.6881(3) 0.6775(3) 0.0881(17) Uani 1 1 d . . . . .
H62A H -0.111896 0.679537 0.704774 0.132 Uiso 1 1 calc R U . . .
H62B H -0.179743 0.750366 0.664494 0.132 Uiso 1 1 calc R U . . .
H62C H -0.117000 0.659577 0.639383 0.132 Uiso 1 1 calc R U . . .
C63 C 0.1296(2) 0.0810(2) 0.75844(15) 0.0345(7) Uani 1 1 d . . . . .
C64 C 0.1337(2) 0.0635(2) 0.69908(15) 0.0379(7) Uani 1 1 d . . . . .
H64 H 0.080919 0.091642 0.681440 0.046 Uiso 1 1 calc R U . . .
C65 C 0.2131(2) 0.0058(2) 0.66549(16) 0.0409(8) Uani 1 1 d . . . . .
H65 H 0.212892 -0.005541 0.625731 0.049 Uiso 1 1 calc R U . . .
C66 C 0.2938(2) -0.0361(2) 0.68842(16) 0.0379(7) Uani 1 1 d . . . . .
C67 C 0.2887(2) -0.0191(2) 0.74755(16) 0.0408(8) Uani 1 1 d . . . . .
H67 H 0.341515 -0.047173 0.765104 0.049 Uiso 1 1 calc R U . . .
C68 C 0.2090(2) 0.0377(2) 0.78212(16) 0.0382(8) Uani 1 1 d . . . . .
H68 H 0.208479 0.047174 0.822650 0.046 Uiso 1 1 calc R U . . .
C69 C 0.3796(3) -0.1001(2) 0.65007(17) 0.0459(8) Uani 1 1 d . . . . .
C70 C 0.4651(3) -0.1296(3) 0.6778(2) 0.0608(11) Uani 1 1 d . . . . .
H70A H 0.482698 -0.078827 0.679396 0.091 Uiso 1 1 calc R U . . .
H70B H 0.519055 -0.168124 0.650554 0.091 Uiso 1 1 calc R U . . .
H70C H 0.448572 -0.160765 0.721171 0.091 Uiso 1 1 calc R U . . .
C71 C 0.4105(3) -0.0586(3) 0.57997(18) 0.0563(10) Uani 1 1 d . . . . .
H71A H 0.357146 -0.041014 0.560765 0.084 Uiso 1 1 calc R U . . .
H71B H 0.464448 -0.100780 0.555814 0.084 Uiso 1 1 calc R U . . .
H71C H 0.429737 -0.007525 0.578729 0.084 Uiso 1 1 calc R U . . .
C72 C 0.3499(3) -0.1794(2) 0.65060(19) 0.0552(10) Uani 1 1 d . . . . .
H72A H 0.330421 -0.206990 0.694898 0.083 Uiso 1 1 calc R U . . .
H72B H 0.403770 -0.220918 0.625804 0.083 Uiso 1 1 calc R U . . .
H72C H 0.296320 -0.161153 0.631445 0.083 Uiso 1 1 calc R U . . .
C73 C 0.1420(2) 0.4340(2) 0.56258(15) 0.0385(7) Uani 1 1 d . . . . .
H73 H 0.193814 0.453571 0.566783 0.046 Uiso 1 1 calc R U . . .
C74 C 0.1329(3) 0.4673(2) 0.49442(17) 0.0507(9) Uani 1 1 d . . . . .
H74A H 0.194353 0.445171 0.463833 0.076 Uiso 1 1 calc R U . . .
H74B H 0.114141 0.530918 0.487696 0.076 Uiso 1 1 calc R U . . .
H74C H 0.084425 0.447359 0.487891 0.076 Uiso 1 1 calc R U . . .
C75 C 0.0502(3) 0.4746(2) 0.61179(18) 0.0511(9) Uani 1 1 d . . . . .
H75A H -0.002698 0.457967 0.608383 0.077 Uiso 1 1 calc R U . . .
H75B H 0.036087 0.537952 0.603349 0.077 Uiso 1 1 calc R U . . .
H75C H 0.058671 0.453866 0.655070 0.077 Uiso 1 1 calc R U . . .
C76 C 0.2598(2) 0.2682(2) 0.51305(15) 0.0364(7) Uani 1 1 d . . . . .
H76 H 0.228250 0.287729 0.477375 0.044 Uiso 1 1 calc R U . . .
C77 C 0.3489(2) 0.2983(3) 0.49207(16) 0.0465(9) Uani 1 1 d . . . . .
H77A H 0.330683 0.361845 0.485654 0.070 Uiso 1 1 calc R U . . .
H77B H 0.390194 0.276820 0.451816 0.070 Uiso 1 1 calc R U . . .
H77C H 0.383324 0.275564 0.525237 0.070 Uiso 1 1 calc R U . . .
C78 C 0.2861(3) 0.1697(2) 0.5272(2) 0.0581(10) Uani 1 1 d . . . . .
H78A H 0.316029 0.149725 0.562674 0.087 Uiso 1 1 calc R U . . .
H78B H 0.330821 0.144865 0.488973 0.087 Uiso 1 1 calc R U . . .
H78C H 0.228397 0.151118 0.539083 0.087 Uiso 1 1 calc R U . . .
C79 C 0.2891(2) 0.0830(2) 0.89666(14) 0.0353(7) Uani 1 1 d . . . . .
C80 C 0.3731(2) 0.0149(2) 0.87864(15) 0.0384(8) Uani 1 1 d . . . . .
C81 C 0.3845(2) -0.0656(2) 0.91608(17) 0.0428(8) Uani 1 1 d . . . . .
H81 H 0.440938 -0.111137 0.903283 0.051 Uiso 1 1 calc R U . . .
C82 C 0.3156(3) -0.0815(2) 0.97177(17) 0.0424(8) Uani 1 1 d . . . . .
C83 C 0.2340(3) -0.0147(2) 0.98919(16) 0.0428(8) Uani 1 1 d . . . . .
H83 H 0.186419 -0.024920 1.027307 0.051 Uiso 1 1 calc R U . . .
C84 C 0.2189(2) 0.0671(2) 0.95296(15) 0.0376(7) Uani 1 1 d . . . . .
C85 C 0.4497(3) 0.0282(2) 0.81791(17) 0.0483(9) Uani 1 1 d . . . . .
H85A H 0.422758 0.045088 0.781110 0.072 Uiso 1 1 calc R U . . .
H85B H 0.501726 -0.025948 0.812670 0.072 Uiso 1 1 calc R U . . .
H85C H 0.474349 0.074045 0.820498 0.072 Uiso 1 1 calc R U . . .
C86 C 0.3291(3) -0.1706(3) 1.0122(2) 0.0601(11) Uani 1 1 d . . . . .
H86A H 0.357373 -0.172067 1.046060 0.090 Uiso 1 1 calc R U . . .
H86B H 0.371512 -0.214942 0.984991 0.090 Uiso 1 1 calc R U . . .
H86C H 0.267137 -0.182019 1.031696 0.090 Uiso 1 1 calc R U . . .
C87 C 0.1278(3) 0.1344(2) 0.97737(18) 0.0519(9) Uani 1 1 d . . . . .
H87A H 0.141832 0.180191 0.990118 0.078 Uiso 1 1 calc R U . . .
H87B H 0.086868 0.107515 1.014491 0.078 Uiso 1 1 calc R U . . .
H87C H 0.094889 0.159490 0.943485 0.078 Uiso 1 1 calc R U . . .
C88 C 0.4868(2) 0.2535(2) 0.60263(14) 0.0336(7) Uani 1 1 d . . . . .
C89 C 0.4810(2) 0.3405(2) 0.57592(15) 0.0374(7) Uani 1 1 d . . . . .
C90 C 0.5480(2) 0.3591(2) 0.51999(16) 0.0423(8) Uani 1 1 d . . . . .
H90 H 0.542982 0.418047 0.502127 0.051 Uiso 1 1 calc R U . . .
C91 C 0.6218(2) 0.2949(2) 0.48926(15) 0.0413(8) Uani 1 1 d . . . . .
C92 C 0.6259(2) 0.2099(2) 0.51532(16) 0.0432(8) Uani 1 1 d . . . . .
H92 H 0.676243 0.164905 0.494809 0.052 Uiso 1 1 calc R U . . .
C93 C 0.5593(2) 0.1873(2) 0.57033(15) 0.0374(7) Uani 1 1 d . . . . .
C94 C 0.4036(3) 0.4146(2) 0.60706(17) 0.0501(9) Uani 1 1 d . . . . .
H94A H 0.343222 0.399875 0.623341 0.075 Uiso 1 1 calc R U . . .
H94B H 0.396803 0.467077 0.575406 0.075 Uiso 1 1 calc R U . . .
H94C H 0.420647 0.424919 0.642665 0.075 Uiso 1 1 calc R U . . .
C95 C 0.6945(3) 0.3186(3) 0.42981(17) 0.0543(10) Uani 1 1 d . . . . .
H95A H 0.717197 0.362921 0.437187 0.081 Uiso 1 1 calc R U . . .
H95B H 0.665322 0.341515 0.394006 0.081 Uiso 1 1 calc R U . . .
H95C H 0.748388 0.266974 0.419491 0.081 Uiso 1 1 calc R U . . .
C96 C 0.5663(3) 0.0929(2) 0.59391(18) 0.0517(9) Uani 1 1 d . . . . .
H96A H 0.584213 0.076074 0.634398 0.078 Uiso 1 1 calc R U . . .
H96B H 0.614782 0.057584 0.561937 0.078 Uiso 1 1 calc R U . . .
H96C H 0.504487 0.083518 0.600765 0.078 Uiso 1 1 calc R U . . .
C97 C 0.1073(2) 0.4956(2) 0.79847(14) 0.0318(7) Uani 1 1 d . . . . .
C98 C 0.0518(2) 0.4936(2) 0.86367(15) 0.0337(7) Uani 1 1 d . . . . .
C99 C -0.0127(2) 0.5692(2) 0.88508(15) 0.0375(7) Uani 1 1 d . . . . .
H99 H -0.048258 0.566977 0.928864 0.045 Uiso 1 1 calc R U . . .
C100 C -0.0279(2) 0.6478(2) 0.84570(16) 0.0390(8) Uani 1 1 d . . . . .
C101 C 0.0244(2) 0.6490(2) 0.78221(16) 0.0408(8) Uani 1 1 d . . . . .
H101 H 0.014227 0.702153 0.754025 0.049 Uiso 1 1 calc R U . . .
C102 C 0.0913(2) 0.5758(2) 0.75805(15) 0.0360(7) Uani 1 1 d . . . . .
C103 C 0.0608(2) 0.4097(2) 0.90912(15) 0.0412(8) Uani 1 1 d . . . . .
H10A H 0.041223 0.369431 0.894073 0.062 Uiso 1 1 calc R U . . .
H10B H 0.019795 0.421150 0.952025 0.062 Uiso 1 1 calc R U . . .
H10C H 0.127239 0.383917 0.910824 0.062 Uiso 1 1 calc R U . . .
C104 C -0.0994(3) 0.7291(2) 0.8705(2) 0.0566(10) Uani 1 1 d . . . . .
H10D H -0.159168 0.739029 0.859839 0.085 Uiso 1 1 calc R U . . .
H10E H -0.074113 0.778647 0.850525 0.085 Uiso 1 1 calc R U . . .
H10F H -0.111457 0.722302 0.917096 0.085 Uiso 1 1 calc R U . . .
C105 C 0.1471(3) 0.5846(2) 0.68864(16) 0.0487(9) Uani 1 1 d . . . . .
H10G H 0.212934 0.580455 0.685754 0.073 Uiso 1 1 calc R U . . .
H10H H 0.117782 0.640911 0.666453 0.073 Uiso 1 1 calc R U . . .
H10I H 0.147047 0.537989 0.668537 0.073 Uiso 1 1 calc R U . . .
O1 O 0.1121(2) -0.0410(2) 0.55661(14) 0.0674(8) Uani 1 1 d . . . . .
C106 C 0.0913(3) 0.0431(3) 0.5220(2) 0.0738(13) Uani 1 1 d . . . . .
H10J H 0.084812 0.086146 0.548563 0.089 Uiso 1 1 calc R U . . .
H10K H 0.030242 0.056800 0.511301 0.089 Uiso 1 1 calc R U . . .
C107 C 0.1702(4) 0.0480(4) 0.4615(2) 0.0961(17) Uani 1 1 d . . . . .
H10L H 0.176935 0.004735 0.435667 0.144 Uiso 1 1 calc R U . . .
H10M H 0.230141 0.036221 0.472412 0.144 Uiso 1 1 calc R U . . .
H10N H 0.155026 0.106074 0.437024 0.144 Uiso 1 1 calc R U . . .
C108 C 0.0378(3) -0.0498(3) 0.6124(2) 0.0675(12) Uani 1 1 d . . . . .
H10O H -0.021415 -0.040229 0.600365 0.081 Uiso 1 1 calc R U . . .
H10P H 0.025777 -0.005257 0.639331 0.081 Uiso 1 1 calc R U . . .
C109 C 0.0631(4) -0.1383(3) 0.6500(2) 0.0842(15) Uani 1 1 d . . . . .
H10Q H 0.073607 -0.182259 0.623654 0.126 Uiso 1 1 calc R U . . .
H10R H 0.010861 -0.143006 0.688692 0.126 Uiso 1 1 calc R U . . .
H10S H 0.121399 -0.147506 0.662211 0.126 Uiso 1 1 calc R U . . .

loop_
_atom_site_aniso_label
_atom_site_aniso_U_11
_atom_site_aniso_U_22
_atom_site_aniso_U_33
_atom_site_aniso_U_23
_atom_site_aniso_U_13
_atom_site_aniso_U_12
La1 0.03365(11) 0.03542(11) 0.02930(10) -0.00270(7) -0.00896(8) -0.01518(8)
La2 0.02818(10) 0.03265(10) 0.02781(9) -0.00307(7) -0.00712(7) -0.01132(8)
P1 0.0374(5) 0.0417(5) 0.0294(4) -0.0022(3) -0.0090(3) -0.0198(4)
P2 0.0288(4) 0.0373(5) 0.0283(4) -0.0007(3) -0.0075(3) -0.0113(3)
P3 0.0412(5) 0.0351(5) 0.0384(5) 0.0001(4) -0.0137(4) -0.0153(4)
P4 0.0308(4) 0.0382(5) 0.0340(4) -0.0040(4) -0.0056(3) -0.0125(4)
P5 0.0343(5) 0.0347(5) 0.0411(5) -0.0103(4) -0.0080(4) -0.0095(4)
N1 0.0282(13) 0.0323(14) 0.0287(13) -0.0007(10) -0.0078(10) -0.0137(11)
N2 0.0280(13) 0.0332(14) 0.0268(12) -0.0026(10) -0.0060(10) -0.0112(11)
C1 0.0264(16) 0.0302(16) 0.0334(16) -0.0039(13) -0.0093(13) -0.0049(13)
C2 0.0315(16) 0.0310(17) 0.0350(16) -0.0053(13) -0.0102(13) -0.0092(13)
C3 0.0394(18) 0.0325(18) 0.0349(17) -0.0028(13) -0.0109(14) -0.0099(14)
C4 0.0343(18) 0.0324(18) 0.054(2) -0.0099(15) -0.0200(15) -0.0057(14)
C5 0.0318(17) 0.0360(18) 0.050(2) -0.0083(15) -0.0124(15) -0.0126(14)
C6 0.0327(17) 0.0328(17) 0.0387(17) -0.0047(14) -0.0094(14) -0.0100(14)
C7 0.050(2) 0.043(2) 0.056(2) -0.0060(17) -0.0255(18) -0.0140(17)
C8 0.0289(16) 0.0325(17) 0.0326(16) -0.0006(13) -0.0078(13) -0.0145(13)
C9 0.0338(17) 0.0329(17) 0.0372(17) -0.0005(13) -0.0107(14) -0.0134(14)
C10 0.043(2) 0.0314(18) 0.0425(18) 0.0075(14) -0.0116(15) -0.0151(15)
C11 0.043(2) 0.045(2) 0.0358(18) 0.0033(15) -0.0022(15) -0.0173(17)
C12 0.0379(19) 0.042(2) 0.0369(18) -0.0049(15) -0.0033(14) -0.0114(15)
C13 0.0286(16) 0.0340(18) 0.0362(17) -0.0023(13) -0.0077(13) -0.0098(14)
C14 0.0363(18) 0.0296(17) 0.0356(17) 0.0009(13) -0.0115(14) -0.0099(14)
C15 0.0388(19) 0.0362(19) 0.056(2) -0.0131(16) -0.0134(16) -0.0111(15)
C16 0.0315(18) 0.040(2) 0.061(2) -0.0124(17) -0.0110(16) -0.0093(15)
C17 0.0394(19) 0.0313(17) 0.0366(17) -0.0016(13) -0.0144(14) -0.0076(14)
C18 0.043(2) 0.0391(19) 0.0451(19) -0.0079(15) -0.0150(16) -0.0140(16)
C19 0.0348(18) 0.041(2) 0.051(2) -0.0048(16) -0.0139(16) -0.0142(15)
C20 0.0407(19) 0.0387(19) 0.0449(19) -0.0080(15) -0.0146(15) -0.0072(15)
C21 0.047(2) 0.053(2) 0.052(2) -0.0096(18) -0.0050(18) -0.0056(18)
C22 0.045(2) 0.041(2) 0.058(2) -0.0104(17) -0.0188(18) 0.0007(17)
C23 0.059(2) 0.043(2) 0.057(2) -0.0161(18) -0.0206(19) -0.0059(18)
C24 0.0306(17) 0.0342(18) 0.0357(17) -0.0010(13) -0.0089(13) -0.0116(14)
C25 0.0376(18) 0.041(2) 0.0449(19) -0.0058(15) -0.0179(15) -0.0092(15)
C26 0.044(2) 0.0364(19) 0.051(2) -0.0112(16) -0.0179(16) -0.0091(16)
C27 0.0285(16) 0.0333(18) 0.0441(18) -0.0042(14) -0.0074(14) -0.0083(14)
C28 0.0406(19) 0.0399(19) 0.0371(18) -0.0043(14) -0.0155(15) -0.0067(15)
C29 0.0395(19) 0.0328(18) 0.0391(18) -0.0088(14) -0.0098(14) -0.0076(14)
C30 0.0386(19) 0.0370(19) 0.050(2) -0.0029(16) -0.0100(16) -0.0089(15)
C31 0.068(3) 0.041(2) 0.072(3) 0.008(2) -0.008(2) -0.006(2)
C32 0.069(3) 0.040(2) 0.085(3) -0.013(2) -0.027(2) -0.004(2)
C33 0.045(2) 0.050(2) 0.078(3) -0.009(2) -0.020(2) -0.0019(19)
C34 0.0353(18) 0.0404(19) 0.0393(18) -0.0039(14) -0.0092(14) -0.0148(15)
C35 0.041(2) 0.042(2) 0.059(2) -0.0019(17) -0.0153(17) -0.0123(16)
C36 0.047(2) 0.053(2) 0.0401(19) -0.0092(16) -0.0061(16) -0.0181(18)
C37 0.0428(19) 0.0347(18) 0.0376(17) -0.0026(14) -0.0119(15) -0.0156(15)
C38 0.052(2) 0.047(2) 0.056(2) -0.0131(18) -0.0077(18) -0.0134(18)
C39 0.056(2) 0.044(2) 0.045(2) 0.0025(16) -0.0101(17) -0.0235(18)
C40 0.0296(16) 0.0249(16) 0.0334(16) -0.0027(12) -0.0093(13) -0.0056(13)
C41 0.0285(16) 0.0317(17) 0.0370(17) -0.0043(13) -0.0108(13) -0.0065(13)
C42 0.0388(19) 0.044(2) 0.0316(16) -0.0020(14) -0.0114(14) -0.0104(15)
C43 0.042(2) 0.048(2) 0.046(2) -0.0002(16) -0.0249(16) -0.0136(16)
C44 0.0291(17) 0.047(2) 0.048(2) -0.0088(16) -0.0132(15) -0.0105(15)
C45 0.0265(16) 0.0407(19) 0.0386(17) -0.0045(14) -0.0085(13) -0.0090(14)
C46 0.058(3) 0.087(3) 0.056(2) -0.004(2) -0.030(2) -0.029(2)
C47 0.0303(16) 0.0379(18) 0.0326(16) -0.0043(13) -0.0081(13) -0.0160(14)
C48 0.0273(16) 0.0405(19) 0.0344(16) -0.0056(14) -0.0038(13) -0.0150(14)
C49 0.040(2) 0.047(2) 0.0413(19) -0.0081(16) 0.0007(15) -0.0168(16)
C50 0.052(2) 0.050(2) 0.0326(17) 0.0006(16) -0.0018(16) -0.0216(18)
C51 0.051(2) 0.039(2) 0.0377(18) -0.0009(15) -0.0095(16) -0.0194(17)
C52 0.0390(18) 0.0341(18) 0.0339(16) -0.0002(13) -0.0119(14) -0.0199(14)
C53 0.0265(16) 0.0402(19) 0.0329(16) -0.0069(14) -0.0008(13) -0.0109(14)
C54 0.0398(19) 0.044(2) 0.049(2) -0.0109(16) -0.0139(16) -0.0129(16)
C55 0.0363(18) 0.048(2) 0.0404(18) -0.0068(15) -0.0158(15) -0.0083(16)
C56 0.0302(17) 0.0426(19) 0.0345(17) -0.0075(14) -0.0064(13) -0.0089(14)
C57 0.055(2) 0.037(2) 0.062(2) -0.0023(17) -0.0272(19) -0.0154(17)
C58 0.047(2) 0.043(2) 0.058(2) -0.0006(17) -0.0297(18) -0.0143(17)
C59 0.043(2) 0.040(2) 0.048(2) -0.0055(16) -0.0153(16) -0.0020(16)
C60 0.057(3) 0.059(3) 0.060(2) -0.003(2) -0.026(2) -0.001(2)
C61 0.130(5) 0.052(3) 0.062(3) -0.018(2) -0.036(3) 0.020(3)
C62 0.068(3) 0.058(3) 0.130(4) 0.034(3) -0.042(3) -0.025(2)
C63 0.0378(18) 0.0296(17) 0.0390(17) -0.0029(13) -0.0116(14) -0.0135(14)
C64 0.0387(19) 0.0378(19) 0.0385(18) -0.0050(14) -0.0148(15) -0.0087(15)
C65 0.046(2) 0.0389(19) 0.0379(18) -0.0091(15) -0.0149(15) -0.0063(16)
C66 0.0402(19) 0.0300(17) 0.0438(18) -0.0042(14) -0.0122(15) -0.0104(14)
C67 0.044(2) 0.0323(18) 0.051(2) -0.0057(15) -0.0247(16) -0.0065(15)
C68 0.051(2) 0.0295(17) 0.0416(18) -0.0037(14) -0.0207(16) -0.0132(15)
C69 0.041(2) 0.037(2) 0.056(2) -0.0099(16) -0.0136(17) -0.0025(16)
C70 0.043(2) 0.059(3) 0.072(3) -0.015(2) -0.018(2) 0.0036(19)
C71 0.052(2) 0.051(2) 0.054(2) -0.0102(18) -0.0045(18) -0.0071(19)
C72 0.060(3) 0.039(2) 0.060(2) -0.0129(18) -0.015(2) -0.0028(18)
C73 0.0370(18) 0.0356(19) 0.0403(18) -0.0005(14) -0.0099(14) -0.0111(15)
C74 0.054(2) 0.043(2) 0.047(2) 0.0043(16) -0.0181(18) -0.0069(18)
C75 0.050(2) 0.039(2) 0.055(2) -0.0098(17) -0.0085(18) -0.0051(17)
C76 0.0343(18) 0.0431(19) 0.0315(16) -0.0033(14) -0.0076(13) -0.0132(15)
C77 0.0364(19) 0.058(2) 0.0404(19) -0.0040(17) -0.0046(15) -0.0151(17)
C78 0.050(2) 0.043(2) 0.068(3) -0.0146(19) 0.0026(19) -0.0089(18)
C79 0.0441(19) 0.0364(18) 0.0348(17) 0.0013(14) -0.0173(14) -0.0208(15)
C80 0.0414(19) 0.043(2) 0.0364(17) -0.0059(15) -0.0127(15) -0.0165(16)
C81 0.041(2) 0.0379(19) 0.052(2) -0.0082(16) -0.0184(16) -0.0086(16)
C82 0.049(2) 0.0365(19) 0.049(2) 0.0048(15) -0.0223(17) -0.0193(17)
C83 0.044(2) 0.047(2) 0.0412(19) -0.0033(16) -0.0102(16) -0.0220(17)
C84 0.0371(18) 0.0391(19) 0.0406(18) -0.0045(15) -0.0116(14) -0.0158(15)
C85 0.044(2) 0.050(2) 0.048(2) -0.0093(17) -0.0094(16) -0.0104(17)
C86 0.068(3) 0.047(2) 0.071(3) 0.012(2) -0.036(2) -0.021(2)
C87 0.040(2) 0.054(2) 0.054(2) -0.0048(18) -0.0042(17) -0.0137(18)
C88 0.0271(16) 0.0425(19) 0.0327(16) -0.0067(14) -0.0071(13) -0.0117(14)
C89 0.0327(17) 0.0411(19) 0.0343(17) -0.0054(14) -0.0043(14) -0.0101(15)
C90 0.041(2) 0.043(2) 0.0420(19) -0.0015(15) -0.0070(15) -0.0174(16)
C91 0.0342(18) 0.054(2) 0.0351(17) -0.0100(16) -0.0008(14) -0.0175(16)
C92 0.0370(19) 0.051(2) 0.0382(18) -0.0134(16) -0.0046(15) -0.0086(16)
C93 0.0337(18) 0.043(2) 0.0368(17) -0.0062(14) -0.0108(14) -0.0106(15)
C94 0.046(2) 0.045(2) 0.048(2) -0.0050(17) 0.0017(17) -0.0143(17)
C95 0.043(2) 0.071(3) 0.047(2) -0.0165(19) 0.0063(17) -0.026(2)
C96 0.056(2) 0.041(2) 0.049(2) -0.0126(17) -0.0047(18) -0.0076(18)
C97 0.0282(16) 0.0354(18) 0.0354(16) -0.0058(13) -0.0100(13) -0.0118(13)
C98 0.0300(17) 0.0365(18) 0.0378(17) -0.0052(14) -0.0113(13) -0.0117(14)
C99 0.0316(17) 0.044(2) 0.0359(17) -0.0093(15) -0.0050(14) -0.0112(15)
C100 0.0309(17) 0.0359(19) 0.050(2) -0.0100(15) -0.0079(15) -0.0091(14)
C101 0.043(2) 0.0319(18) 0.050(2) 0.0011(15) -0.0157(16) -0.0155(15)
C102 0.0362(18) 0.0353(18) 0.0374(17) -0.0027(14) -0.0084(14) -0.0144(15)
C103 0.0398(19) 0.045(2) 0.0358(18) -0.0015(15) -0.0070(15) -0.0138(16)
C104 0.044(2) 0.043(2) 0.078(3) -0.016(2) -0.009(2) -0.0080(18)
C105 0.059(2) 0.046(2) 0.0383(19) 0.0011(16) -0.0090(17) -0.0205(18)
O1 0.0628(19) 0.068(2) 0.0667(18) -0.0189(16) -0.0135(15) -0.0100(15)
C106 0.065(3) 0.076(3) 0.079(3) -0.012(3) -0.019(3) -0.019(3)
C107 0.081(4) 0.122(5) 0.081(4) -0.014(3) -0.016(3) -0.030(3)
C108 0.057(3) 0.078(3) 0.066(3) -0.024(2) -0.009(2) -0.016(2)
C109 0.084(4) 0.071(3) 0.083(3) -0.017(3) -0.012(3) -0.012(3)

loop_
_atom_type_symbol
_atom_type_description
_atom_type_scat_dispersion_real
_atom_type_scat_dispersion_imag
_atom_type_scat_source
C C 0.0033 0.0016 'International Tables Vol C Tables 4.2.6.8 and 6.1.1.4'
H H 0.0000 0.0000 'International Tables Vol C Tables 4.2.6.8 and 6.1.1.4'
La La -0.2871 2.4523 'International Tables Vol C Tables 4.2.6.8 and 6.1.1.4'
N N 0.0061 0.0033 'International Tables Vol C Tables 4.2.6.8 and 6.1.1.4'
O O 0.0106 0.0060 'International Tables Vol C Tables 4.2.6.8 and 6.1.1.4'
P P 0.1023 0.0942 'International Tables Vol C Tables 4.2.6.8 and 6.1.1.4'

loop_
_geom_angle_atom_site_label_1
_geom_angle_atom_site_label_2
_geom_angle_atom_site_label_3
_geom_angle
_geom_angle_site_symmetry_1
_geom_angle_site_symmetry_3
_geom_angle_publ_flag
P1 La1 La2 126.850(17) . . ?
P3 La1 La2 47.311(18) . . ?
P3 La1 P1 84.46(2) . . ?
P3 La1 P4 73.01(3) . . ?
P4 La1 La2 45.674(17) . . ?
P4 La1 P1 150.04(2) . . ?
P5 La1 La2 41.52(2) . . ?
P5 La1 P1 113.18(3) . . ?
P5 La1 P3 72.53(3) . . ?
P5 La1 P4 79.03(3) . . ?
P5 La1 C8 117.52(6) . . ?
N1 La1 La2 163.93(6) . . ?
N1 La1 P1 63.16(6) . . ?
N1 La1 P3 146.79(6) . . ?
N1 La1 P4 133.34(6) . . ?
N1 La1 P5 125.41(6) . . ?
N1 La1 C8 27.14(8) . . ?
C8 La1 La2 140.70(6) . . ?
C8 La1 P1 90.29(6) . . ?
C8 La1 P3 169.92(6) . . ?
C8 La1 P4 108.66(6) . . ?
P2 La2 La1 120.706(17) . . ?
P3 La2 La1 45.999(18) . . ?
P3 La2 P2 162.48(2) . . ?
P4 La2 La1 46.492(19) . . ?
P4 La2 P2 89.82(2) . . ?
P4 La2 P3 72.66(3) . . ?
P5 La2 La1 41.994(19) . . ?
P5 La2 P2 105.80(3) . . ?
P5 La2 P3 71.86(3) . . ?
P5 La2 P4 80.16(3) . . ?
P5 La2 C47 114.71(6) . . ?
N2 La2 La1 161.36(6) . . ?
N2 La2 P2 61.81(6) . . ?
N2 La2 P3 134.94(6) . . ?
N2 La2 P4 148.03(6) . . ?
N2 La2 P5 119.73(6) . . ?
N2 La2 C47 28.44(8) . . ?
C47 La2 La1 143.14(6) . . ?
C47 La2 P2 90.24(6) . . ?
C47 La2 P3 106.62(6) . . ?
C47 La2 P4 164.46(6) . . ?
C2 P1 La1 101.34(10) . . ?
C2 P1 C34 104.36(15) . . ?
C2 P1 C37 104.03(14) . . ?
C34 P1 La1 118.13(10) . . ?
C34 P1 C37 107.48(15) . . ?
C37 P1 La1 119.17(11) . . ?
C41 P2 La2 100.72(10) . . ?
C41 P2 C73 104.12(15) . . ?
C41 P2 C76 103.30(14) . . ?
C73 P2 La2 113.58(11) . . ?
C76 P2 La2 126.30(11) . . ?
C76 P2 C73 105.95(15) . . ?
La1 P3 La2 86.69(2) . . ?
La1 P3 H3 98.2(13) . . ?
La2 P3 H3 92.9(13) . . ?
C79 P3 La1 136.81(10) . . ?
C79 P3 La2 129.59(10) . . ?
C79 P3 H3 101.7(13) . . ?
La1 P4 H4 107.7(13) . . ?
La2 P4 La1 87.83(2) . . ?
La2 P4 H4 104.2(14) . . ?
C88 P4 La1 117.91(10) . . ?
C88 P4 La2 136.06(10) . . ?
C88 P4 H4 100.8(14) . . ?
La2 P5 La1 96.49(3) . . ?
C97 P5 La1 126.71(10) . . ?
C97 P5 La2 133.92(10) . . ?
C1 N1 La1 138.73(19) . . ?
C1 N1 C8 117.7(2) . . ?
C8 N1 La1 102.69(17) . . ?
C40 N2 La2 140.10(19) . . ?
C40 N2 C47 119.9(2) . . ?
C47 N2 La2 98.12(17) . . ?
N1 C1 C2 118.9(3) . . ?
N1 C1 C6 123.4(3) . . ?
C6 C1 C2 117.5(3) . . ?
C1 C2 P1 116.7(2) . . ?
C3 C2 P1 124.2(2) . . ?
C3 C2 C1 119.0(3) . . ?
C2 C3 H3A 118.4 . . ?
C4 C3 C2 123.3(3) . . ?
C4 C3 H3A 118.4 . . ?
C3 C4 C5 117.2(3) . . ?
C3 C4 C7 120.9(3) . . ?
C5 C4 C7 121.9(3) . . ?
C4 C5 H5 119.2 . . ?
C6 C5 C4 121.6(3) . . ?
C6 C5 H5 119.2 . . ?
C1 C6 H6 119.3 . . ?
C5 C6 C1 121.3(3) . . ?
C5 C6 H6 119.3 . . ?
C4 C7 H7A 109.5 . . ?
C4 C7 H7B 109.5 . . ?
C4 C7 H7C 109.5 . . ?
H7A C7 H7B 109.5 . . ?
H7A C7 H7C 109.5 . . ?
H7B C7 H7C 109.5 . . ?
N1 C8 La1 50.17(13) . . ?
C9 C8 La1 119.3(2) . . ?
C9 C8 N1 120.9(3) . . ?
C9 C8 C13 119.4(3) . . ?
C13 C8 La1 96.06(19) . . ?
C13 C8 N1 119.6(3) . . ?
C8 C9 C14 120.5(3) . . ?
C10 C9 C8 119.5(3) . . ?
C10 C9 C14 120.1(3) . . ?
C9 C10 H10 119.5 . . ?
C11 C10 C9 120.9(3) . . ?
C11 C10 H10 119.5 . . ?
C10 C11 H11 119.8 . . ?
C12 C11 C10 120.3(3) . . ?
C12 C11 H11 119.8 . . ?
C11 C12 H12 119.6 . . ?
C11 C12 C13 120.9(3) . . ?
C13 C12 H12 119.6 . . ?
C8 C13 C24 122.4(3) . . ?
C12 C13 C8 118.9(3) . . ?
C12 C13 C24 118.7(3) . . ?
C15 C14 C9 120.9(3) . . ?
C19 C14 C9 122.0(3) . . ?
C19 C14 C15 117.1(3) . . ?
C14 C15 H15 119.3 . . ?
C16 C15 C14 121.4(3) . . ?
C16 C15 H15 119.3 . . ?
C15 C16 H16 119.1 . . ?
C15 C16 C17 121.7(3) . . ?
C17 C16 H16 119.1 . . ?
C16 C17 C20 119.4(3) . . ?
C18 C17 C16 116.6(3) . . ?
C18 C17 C20 123.9(3) . . ?
C17 C18 H18 119.3 . . ?
C19 C18 C17 121.5(3) . . ?
C19 C18 H18 119.3 . . ?
C14 C19 C18 121.6(3) . . ?
C14 C19 H19 119.2 . . ?
C18 C19 H19 119.2 . . ?
C17 C20 C21 109.4(3) . . ?
C17 C20 C22 108.6(3) . . ?
C22 C20 C21 109.8(3) . . ?
C23 C20 C17 112.4(3) . . ?
C23 C20 C21 108.1(3) . . ?
C23 C20 C22 108.5(3) . . ?
C20 C21 H21A 109.5 . . ?
C20 C21 H21B 109.5 . . ?
C20 C21 H21C 109.5 . . ?
H21A C21 H21B 109.5 . . ?
H21A C21 H21C 109.5 . . ?
H21B C21 H21C 109.5 . . ?
C20 C22 H22A 109.5 . . ?
C20 C22 H22B 109.5 . . ?
C20 C22 H22C 109.5 . . ?
H22A C22 H22B 109.5 . . ?
H22A C22 H22C 109.5 . . ?
H22B C22 H22C 109.5 . . ?
C20 C23 H23A 109.5 . . ?
C20 C23 H23B 109.5 . . ?
C20 C23 H23C 109.5 . . ?
H23A C23 H23B 109.5 . . ?
H23A C23 H23C 109.5 . . ?
H23B C23 H23C 109.5 . . ?
C25 C24 C13 120.2(3) . . ?
C25 C24 C29 117.0(3) . . ?
C29 C24 C13 122.5(3) . . ?
C24 C25 H25 119.1 . . ?
C24 C25 C26 121.7(3) . . ?
C26 C25 H25 119.1 . . ?
C25 C26 H26 119.5 . . ?
C27 C26 C25 121.0(3) . . ?
C27 C26 H26 119.5 . . ?
C26 C27 C28 117.1(3) . . ?
C26 C27 C30 123.1(3) . . ?
C28 C27 C30 119.7(3) . . ?
C27 C28 H28 119.0 . . ?
C29 C28 C27 121.9(3) . . ?
C29 C28 H28 119.0 . . ?
C24 C29 H29 119.4 . . ?
C28 C29 C24 121.2(3) . . ?
C28 C29 H29 119.4 . . ?
C31 C30 C27 109.7(3) . . ?
C31 C30 C32 108.1(3) . . ?
C31 C30 C33 109.2(3) . . ?
C32 C30 C27 112.2(3) . . ?
C33 C30 C27 108.9(3) . . ?
C33 C30 C32 108.8(3) . . ?
C30 C31 H31A 109.5 . . ?
C30 C31 H31B 109.5 . . ?
C30 C31 H31C 109.5 . . ?
H31A C31 H31B 109.5 . . ?
H31A C31 H31C 109.5 . . ?
H31B C31 H31C 109.5 . . ?
C30 C32 H32A 109.5 . . ?
C30 C32 H32B 109.5 . . ?
C30 C32 H32C 109.5 . . ?
H32A C32 H32B 109.5 . . ?
H32A C32 H32C 109.5 . . ?
H32B C32 H32C 109.5 . . ?
C30 C33 H33A 109.5 . . ?
C30 C33 H33B 109.5 . . ?
C30 C33 H33C 109.5 . . ?
H33A C33 H33B 109.5 . . ?
H33A C33 H33C 109.5 . . ?
H33B C33 H33C 109.5 . . ?
P1 C34 H34 107.1 . . ?
C35 C34 P1 108.2(2) . . ?
C35 C34 H34 107.1 . . ?
C36 C34 P1 115.8(2) . . ?
C36 C34 H34 107.1 . . ?
C36 C34 C35 111.1(3) . . ?
C34 C35 H35A 109.5 . . ?
C34 C35 H35B 109.5 . . ?
C34 C35 H35C 109.5 . . ?
H35A C35 H35B 109.5 . . ?
H35A C35 H35C 109.5 . . ?
H35B C35 H35C 109.5 . . ?
C34 C36 H36A 109.5 . . ?
C34 C36 H36B 109.5 . . ?
C34 C36 H36C 109.5 . . ?
H36A C36 H36B 109.5 . . ?
H36A C36 H36C 109.5 . . ?
H36B C36 H36C 109.5 . . ?
P1 C37 H37 109.2 . . ?
C38 C37 P1 107.5(2) . . ?
C38 C37 H37 109.2 . . ?
C39 C37 P1 112.4(2) . . ?
C39 C37 H37 109.2 . . ?
C39 C37 C38 109.4(3) . . ?
C37 C38 H38A 109.5 . . ?
C37 C38 H38B 109.5 . . ?
C37 C38 H38C 109.5 . . ?
H38A C38 H38B 109.5 . . ?
H38A C38 H38C 109.5 . . ?
H38B C38 H38C 109.5 . . ?
C37 C39 H39A 109.5 . . ?
C37 C39 H39B 109.5 . . ?
C37 C39 H39C 109.5 . . ?
H39A C39 H39B 109.5 . . ?
H39A C39 H39C 109.5 . . ?
H39B C39 H39C 109.5 . . ?
N2 C40 C41 118.6(3) . . ?
N2 C40 C45 123.7(3) . . ?
C45 C40 C41 117.7(3) . . ?
C40 C41 P2 116.6(2) . . ?
C42 C41 P2 124.4(2) . . ?
C42 C41 C40 119.0(3) . . ?
C41 C42 H42 118.4 . . ?
C43 C42 C41 123.1(3) . . ?
C43 C42 H42 118.4 . . ?
C42 C43 C44 117.0(3) . . ?
C42 C43 C46 121.6(3) . . ?
C44 C43 C46 121.4(3) . . ?
C43 C44 H44 119.0 . . ?
C45 C44 C43 121.9(3) . . ?
C45 C44 H44 119.0 . . ?
C40 C45 H45 119.4 . . ?
C44 C45 C40 121.3(3) . . ?
C44 C45 H45 119.4 . . ?
C43 C46 H46A 109.5 . . ?
C43 C46 H46B 109.5 . . ?
C43 C46 H46C 109.5 . . ?
H46A C46 H46B 109.5 . . ?
H46A C46 H46C 109.5 . . ?
H46B C46 H46C 109.5 . . ?
N2 C47 La2 53.45(14) . . ?
N2 C47 C48 120.9(3) . . ?
N2 C47 C52 117.7(3) . . ?
C48 C47 La2 121.2(2) . . ?
C52 C47 La2 87.02(18) . . ?
C52 C47 C48 120.7(3) . . ?
C47 C48 C53 121.9(3) . . ?
C49 C48 C47 118.1(3) . . ?
C49 C48 C53 119.8(3) . . ?
C48 C49 H49 119.2 . . ?
C50 C49 C48 121.6(3) . . ?
C50 C49 H49 119.2 . . ?
C49 C50 H50 119.8 . . ?
C51 C50 C49 120.4(3) . . ?
C51 C50 H50 119.8 . . ?
C50 C51 H51 119.5 . . ?
C50 C51 C52 120.9(3) . . ?
C52 C51 H51 119.5 . . ?
C47 C52 C63 121.9(3) . . ?
C51 C52 C47 118.2(3) . . ?
C51 C52 C63 119.8(3) . . ?
C54 C53 C48 123.7(3) . . ?
C58 C53 C48 119.4(3) . . ?
C58 C53 C54 116.9(3) . . ?
C53 C54 H54 119.5 . . ?
C55 C54 C53 121.1(3) . . ?
C55 C54 H54 119.5 . . ?
C54 C55 H55 118.9 . . ?
C56 C55 C54 122.2(3) . . ?
C56 C55 H55 118.9 . . ?
C55 C56 C57 116.1(3) . . ?
C55 C56 C59 123.9(3) . . ?
C57 C56 C59 120.1(3) . . ?
C56 C57 H57 119.1 . . ?
C58 C57 C56 121.9(3) . . ?
C58 C57 H57 119.1 . . ?
C53 C58 H58 119.0 . . ?
C57 C58 C53 121.9(3) . . ?
C57 C58 H58 119.0 . . ?
C56 C59 C60 112.0(3) . . ?
C61 C59 C56 109.3(3) . . ?
C61 C59 C60 107.8(3) . . ?
C62 C59 C56 110.1(3) . . ?
C62 C59 C60 107.5(3) . . ?
C62 C59 C61 110.1(4) . . ?
C59 C60 H60A 109.5 . . ?
C59 C60 H60B 109.5 . . ?
C59 C60 H60C 109.5 . . ?
H60A C60 H60B 109.5 . . ?
H60A C60 H60C 109.5 . . ?
H60B C60 H60C 109.5 . . ?
C59 C61 H61A 109.5 . . ?
C59 C61 H61B 109.5 . . ?
C59 C61 H61C 109.5 . . ?
H61A C61 H61B 109.5 . . ?
H61A C61 H61C 109.5 . . ?
H61B C61 H61C 109.5 . . ?
C59 C62 H62A 109.5 . . ?
C59 C62 H62B 109.5 . . ?
C59 C62 H62C 109.5 . . ?
H62A C62 H62B 109.5 . . ?
H62A C62 H62C 109.5 . . ?
H62B C62 H62C 109.5 . . ?
C64 C63 C52 122.2(3) . . ?
C68 C63 C52 120.9(3) . . ?
C68 C63 C64 116.9(3) . . ?
C63 C64 H64 119.4 . . ?
C65 C64 C63 121.3(3) . . ?
C65 C64 H64 119.4 . . ?
C64 C65 H65 119.0 . . ?
C64 C65 C66 121.9(3) . . ?
C66 C65 H65 119.0 . . ?
C65 C66 C69 120.2(3) . . ?
C67 C66 C65 116.3(3) . . ?
C67 C66 C69 123.4(3) . . ?
C66 C67 H67 118.8 . . ?
C66 C67 C68 122.3(3) . . ?
C68 C67 H67 118.8 . . ?
C63 C68 H68 119.4 . . ?
C67 C68 C63 121.2(3) . . ?
C67 C68 H68 119.4 . . ?
C66 C69 C71 110.5(3) . . ?
C66 C69 C72 108.3(3) . . ?
C70 C69 C66 112.4(3) . . ?
C70 C69 C71 108.2(3) . . ?
C70 C69 C72 109.1(3) . . ?
C72 C69 C71 108.4(3) . . ?
C69 C70 H70A 109.5 . . ?
C69 C70 H70B 109.5 . . ?
C69 C70 H70C 109.5 . . ?
H70A C70 H70B 109.5 . . ?
H70A C70 H70C 109.5 . . ?
H70B C70 H70C 109.5 . . ?
C69 C71 H71A 109.5 . . ?
C69 C71 H71B 109.5 . . ?
C69 C71 H71C 109.5 . . ?
H71A C71 H71B 109.5 . . ?
H71A C71 H71C 109.5 . . ?
H71B C71 H71C 109.5 . . ?
C69 C72 H72A 109.5 . . ?
C69 C72 H72B 109.5 . . ?
C69 C72 H72C 109.5 . . ?
H72A C72 H72B 109.5 . . ?
H72A C72 H72C 109.5 . . ?
H72B C72 H72C 109.5 . . ?
P2 C73 H73 107.1 . . ?
C74 C73 P2 115.9(2) . . ?
C74 C73 H73 107.1 . . ?
C74 C73 C75 111.0(3) . . ?
C75 C73 P2 108.3(2) . . ?
C75 C73 H73 107.1 . . ?
C73 C74 H74A 109.5 . . ?
C73 C74 H74B 109.5 . . ?
C73 C74 H74C 109.5 . . ?
H74A C74 H74B 109.5 . . ?
H74A C74 H74C 109.5 . . ?
H74B C74 H74C 109.5 . . ?
C73 C75 H75A 109.5 . . ?
C73 C75 H75B 109.5 . . ?
C73 C75 H75C 109.5 . . ?
H75A C75 H75B 109.5 . . ?
H75A C75 H75C 109.5 . . ?
H75B C75 H75C 109.5 . . ?
P2 C76 H76 108.6 . . ?
C77 C76 P2 111.6(2) . . ?
C77 C76 H76 108.6 . . ?
C78 C76 P2 109.0(2) . . ?
C78 C76 H76 108.6 . . ?
C78 C76 C77 110.3(3) . . ?
C76 C77 H77A 109.5 . . ?
C76 C77 H77B 109.5 . . ?
C76 C77 H77C 109.5 . . ?
H77A C77 H77B 109.5 . . ?
H77A C77 H77C 109.5 . . ?
H77B C77 H77C 109.5 . . ?
C76 C78 H78A 109.5 . . ?
C76 C78 H78B 109.5 . . ?
C76 C78 H78C 109.5 . . ?
H78A C78 H78B 109.5 . . ?
H78A C78 H78C 109.5 . . ?
H78B C78 H78C 109.5 . . ?
C80 C79 P3 119.9(2) . . ?
C84 C79 P3 121.3(3) . . ?
C84 C79 C80 118.7(3) . . ?
C79 C80 C85 120.7(3) . . ?
C81 C80 C79 119.8(3) . . ?
C81 C80 C85 119.5(3) . . ?
C80 C81 H81 119.1 . . ?
C80 C81 C82 121.7(3) . . ?
C82 C81 H81 119.1 . . ?
C81 C82 C86 121.0(3) . . ?
C83 C82 C81 118.2(3) . . ?
C83 C82 C86 120.8(3) . . ?
C82 C83 H83 118.8 . . ?
C82 C83 C84 122.3(3) . . ?
C84 C83 H83 118.8 . . ?
C79 C84 C87 123.5(3) . . ?
C83 C84 C79 119.3(3) . . ?
C83 C84 C87 117.2(3) . . ?
C80 C85 H85A 109.5 . . ?
C80 C85 H85B 109.5 . . ?
C80 C85 H85C 109.5 . . ?
H85A C85 H85B 109.5 . . ?
H85A C85 H85C 109.5 . . ?
H85B C85 H85C 109.5 . . ?
C82 C86 H86A 109.5 . . ?
C82 C86 H86B 109.5 . . ?
C82 C86 H86C 109.5 . . ?
H86A C86 H86B 109.5 . . ?
H86A C86 H86C 109.5 . . ?
H86B C86 H86C 109.5 . . ?
C84 C87 H87A 109.5 . . ?
C84 C87 H87B 109.5 . . ?
C84 C87 H87C 109.5 . . ?
H87A C87 H87B 109.5 . . ?
H87A C87 H87C 109.5 . . ?
H87B C87 H87C 109.5 . . ?
C89 C88 P4 118.6(2) . . ?
C89 C88 C93 118.7(3) . . ?
C93 C88 P4 122.6(2) . . ?
C88 C89 C94 121.5(3) . . ?
C90 C89 C88 119.6(3) . . ?
C90 C89 C94 118.9(3) . . ?
C89 C90 H90 118.9 . . ?
C91 C90 C89 122.3(3) . . ?
C91 C90 H90 118.9 . . ?
C90 C91 C95 120.2(3) . . ?
C92 C91 C90 117.6(3) . . ?
C92 C91 C95 122.3(3) . . ?
C91 C92 H92 118.7 . . ?
C91 C92 C93 122.7(3) . . ?
C93 C92 H92 118.7 . . ?
C88 C93 C96 121.7(3) . . ?
C92 C93 C88 119.0(3) . . ?
C92 C93 C96 119.3(3) . . ?
C89 C94 H94A 109.5 . . ?
C89 C94 H94B 109.5 . . ?
C89 C94 H94C 109.5 . . ?
H94A C94 H94B 109.5 . . ?
H94A C94 H94C 109.5 . . ?
H94B C94 H94C 109.5 . . ?
C91 C95 H95A 109.5 . . ?
C91 C95 H95B 109.5 . . ?
C91 C95 H95C 109.5 . . ?
H95A C95 H95B 109.5 . . ?
H95A C95 H95C 109.5 . . ?
H95B C95 H95C 109.5 . . ?
C93 C96 H96A 109.5 . . ?
C93 C96 H96B 109.5 . . ?
C93 C96 H96C 109.5 . . ?
H96A C96 H96B 109.5 . . ?
H96A C96 H96C 109.5 . . ?
H96B C96 H96C 109.5 . . ?
C98 C97 P5 121.6(2) . . ?
C102 C97 P5 120.8(2) . . ?
C102 C97 C98 117.5(3) . . ?
C97 C98 C103 120.9(3) . . ?
C99 C98 C97 119.5(3) . . ?
C99 C98 C103 119.5(3) . . ?
C98 C99 H99 118.5 . . ?
C100 C99 C98 122.9(3) . . ?
C100 C99 H99 118.5 . . ?
C99 C100 C101 117.3(3) . . ?
C99 C100 C104 121.6(3) . . ?
C101 C100 C104 121.1(3) . . ?
C100 C101 H101 118.7 . . ?
C100 C101 C102 122.6(3) . . ?
C102 C101 H101 118.7 . . ?
C97 C102 C105 121.4(3) . . ?
C101 C102 C97 120.1(3) . . ?
C101 C102 C105 118.5(3) . . ?
C98 C103 H10A 109.5 . . ?
C98 C103 H10B 109.5 . . ?
C98 C103 H10C 109.5 . . ?
H10A C103 H10B 109.5 . . ?
H10A C103 H10C 109.5 . . ?
H10B C103 H10C 109.5 . . ?
C100 C104 H10D 109.5 . . ?
C100 C104 H10E 109.5 . . ?
C100 C104 H10F 109.5 . . ?
H10D C104 H10E 109.5 . . ?
H10D C104 H10F 109.5 . . ?
H10E C104 H10F 109.5 . . ?
C102 C105 H10G 109.5 . . ?
C102 C105 H10H 109.5 . . ?
C102 C105 H10I 109.5 . . ?
H10G C105 H10H 109.5 . . ?
H10G C105 H10I 109.5 . . ?
H10H C105 H10I 109.5 . . ?
C106 O1 C108 111.5(3) . . ?
O1 C106 H10J 109.8 . . ?
O1 C106 H10K 109.8 . . ?
O1 C106 C107 109.5(4) . . ?
H10J C106 H10K 108.2 . . ?
C107 C106 H10J 109.8 . . ?
C107 C106 H10K 109.8 . . ?
C106 C107 H10L 109.5 . . ?
C106 C107 H10M 109.5 . . ?
C106 C107 H10N 109.5 . . ?
H10L C107 H10M 109.5 . . ?
H10L C107 H10N 109.5 . . ?
H10M C107 H10N 109.5 . . ?
O1 C108 H10O 109.5 . . ?
O1 C108 H10P 109.5 . . ?
O1 C108 C109 110.6(4) . . ?
H10O C108 H10P 108.1 . . ?
C109 C108 H10O 109.5 . . ?
C109 C108 H10P 109.5 . . ?
C108 C109 H10Q 109.5 . . ?
C108 C109 H10R 109.5 . . ?
C108 C109 H10S 109.5 . . ?
H10Q C109 H10R 109.5 . . ?
H10Q C109 H10S 109.5 . . ?
H10R C109 H10S 109.5 . . ?

loop_
_geom_bond_atom_site_label_1
_geom_bond_atom_site_label_2
_geom_bond_distance
_geom_bond_site_symmetry_2
_geom_bond_publ_flag
La1 La2 4.2281(7) . ?
La1 P1 3.0998(10) . ?
La1 P3 3.0465(10) . ?
La1 P4 3.0687(10) . ?
La1 P5 2.8471(11) . ?
La1 N1 2.386(2) . ?
La1 C8 3.032(3) . ?
La2 P2 3.1510(10) . ?
La2 P3 3.1130(10) . ?
La2 P4 3.0268(11) . ?
La2 P5 2.8207(10) . ?
La2 N2 2.383(2) . ?
La2 C47 2.937(3) . ?
P1 C2 1.816(3) . ?
P1 C34 1.848(3) . ?
P1 C37 1.848(3) . ?
P2 C41 1.821(3) . ?
P2 C73 1.858(3) . ?
P2 C76 1.853(3) . ?
P3 H3 1.40(3) . ?
P3 C79 1.831(3) . ?
P4 H4 1.37(3) . ?
P4 C88 1.823(3) . ?
P5 C97 1.827(3) . ?
N1 C1 1.391(4) . ?
N1 C8 1.418(4) . ?
N2 C40 1.385(4) . ?
N2 C47 1.413(4) . ?
C1 C2 1.416(4) . ?
C1 C6 1.413(4) . ?
C2 C3 1.406(4) . ?
C3 H3A 0.9500 . ?
C3 C4 1.383(4) . ?
C4 C5 1.391(5) . ?
C4 C7 1.510(4) . ?
C5 H5 0.9500 . ?
C5 C6 1.388(4) . ?
C6 H6 0.9500 . ?
C7 H7A 0.9800 . ?
C7 H7B 0.9800 . ?
C7 H7C 0.9800 . ?
C8 C9 1.414(4) . ?
C8 C13 1.414(4) . ?
C9 C10 1.386(4) . ?
C9 C14 1.496(4) . ?
C10 H10 0.9500 . ?
C10 C11 1.379(5) . ?
C11 H11 0.9500 . ?
C11 C12 1.375(5) . ?
C12 H12 0.9500 . ?
C12 C13 1.401(4) . ?
C13 C24 1.491(4) . ?
C14 C15 1.385(5) . ?
C14 C19 1.384(4) . ?
C15 H15 0.9500 . ?
C15 C16 1.384(5) . ?
C16 H16 0.9500 . ?
C16 C17 1.392(5) . ?
C17 C18 1.389(5) . ?
C17 C20 1.531(5) . ?
C18 H18 0.9500 . ?
C18 C19 1.386(5) . ?
C19 H19 0.9500 . ?
C20 C21 1.537(5) . ?
C20 C22 1.536(5) . ?
C20 C23 1.523(5) . ?
C21 H21A 0.9800 . ?
C21 H21B 0.9800 . ?
C21 H21C 0.9800 . ?
C22 H22A 0.9800 . ?
C22 H22B 0.9800 . ?
C22 H22C 0.9800 . ?
C23 H23A 0.9800 . ?
C23 H23B 0.9800 . ?
C23 H23C 0.9800 . ?
C24 C25 1.385(4) . ?
C24 C29 1.392(4) . ?
C25 H25 0.9500 . ?
C25 C26 1.395(5) . ?
C26 H26 0.9500 . ?
C26 C27 1.382(4) . ?
C27 C28 1.391(5) . ?
C27 C30 1.535(5) . ?
C28 H28 0.9500 . ?
C28 C29 1.380(5) . ?
C29 H29 0.9500 . ?
C30 C31 1.525(5) . ?
C30 C32 1.531(5) . ?
C30 C33 1.531(5) . ?
C31 H31A 0.9800 . ?
C31 H31B 0.9800 . ?
C31 H31C 0.9800 . ?
C32 H32A 0.9800 . ?
C32 H32B 0.9800 . ?
C32 H32C 0.9800 . ?
C33 H33A 0.9800 . ?
C33 H33B 0.9800 . ?
C33 H33C 0.9800 . ?
C34 H34 1.0000 . ?
C34 C35 1.533(5) . ?
C34 C36 1.528(4) . ?
C35 H35A 0.9800 . ?
C35 H35B 0.9800 . ?
C35 H35C 0.9800 . ?
C36 H36A 0.9800 . ?
C36 H36B 0.9800 . ?
C36 H36C 0.9800 . ?
C37 H37 1.0000 . ?
C37 C38 1.524(5) . ?
C37 C39 1.524(5) . ?
C38 H38A 0.9800 . ?
C38 H38B 0.9800 . ?
C38 H38C 0.9800 . ?
C39 H39A 0.9800 . ?
C39 H39B 0.9800 . ?
C39 H39C 0.9800 . ?
C40 C41 1.412(4) . ?
C40 C45 1.405(4) . ?
C41 C42 1.400(4) . ?
C42 H42 0.9500 . ?
C42 C43 1.383(5) . ?
C43 C44 1.385(5) . ?
C43 C46 1.512(5) . ?
C44 H44 0.9500 . ?
C44 C45 1.379(4) . ?
C45 H45 0.9500 . ?
C46 H46A 0.9800 . ?
C46 H46B 0.9800 . ?
C46 H46C 0.9800 . ?
C47 C48 1.421(4) . ?
C47 C52 1.420(4) . ?
C48 C49 1.390(4) . ?
C48 C53 1.487(5) . ?
C49 H49 0.9500 . ?
C49 C50 1.387(5) . ?
C50 H50 0.9500 . ?
C50 C51 1.374(5) . ?
C51 H51 0.9500 . ?
C51 C52 1.410(4) . ?
C52 C63 1.475(4) . ?
C53 C54 1.387(4) . ?
C53 C58 1.383(5) . ?
C54 H54 0.9500 . ?
C54 C55 1.387(5) . ?
C55 H55 0.9500 . ?
C55 C56 1.385(5) . ?
C56 C57 1.394(5) . ?
C56 C59 1.526(5) . ?
C57 H57 0.9500 . ?
C57 C58 1.373(5) . ?
C58 H58 0.9500 . ?
C59 C60 1.526(5) . ?
C59 C61 1.524(5) . ?
C59 C62 1.523(6) . ?
C60 H60A 0.9800 . ?
C60 H60B 0.9800 . ?
C60 H60C 0.9800 . ?
C61 H61A 0.9800 . ?
C61 H61B 0.9800 . ?
C61 H61C 0.9800 . ?
C62 H62A 0.9800 . ?
C62 H62B 0.9800 . ?
C62 H62C 0.9800 . ?
C63 C64 1.398(4) . ?
C63 C68 1.395(4) . ?
C64 H64 0.9500 . ?
C64 C65 1.385(5) . ?
C65 H65 0.9500 . ?
C65 C66 1.401(5) . ?
C66 C67 1.384(4) . ?
C66 C69 1.530(5) . ?
C67 H67 0.9500 . ?
C67 C68 1.389(5) . ?
C68 H68 0.9500 . ?
C69 C70 1.525(5) . ?
C69 C71 1.540(5) . ?
C69 C72 1.531(5) . ?
C70 H70A 0.9800 . ?
C70 H70B 0.9800 . ?
C70 H70C 0.9800 . ?
C71 H71A 0.9800 . ?
C71 H71B 0.9800 . ?
C71 H71C 0.9800 . ?
C72 H72A 0.9800 . ?
C72 H72B 0.9800 . ?
C72 H72C 0.9800 . ?
C73 H73 1.0000 . ?
C73 C74 1.524(4) . ?
C73 C75 1.534(5) . ?
C74 H74A 0.9800 . ?
C74 H74B 0.9800 . ?
C74 H74C 0.9800 . ?
C75 H75A 0.9800 . ?
C75 H75B 0.9800 . ?
C75 H75C 0.9800 . ?
C76 H76 1.0000 . ?
C76 C77 1.522(5) . ?
C76 C78 1.520(5) . ?
C77 H77A 0.9800 . ?
C77 H77B 0.9800 . ?
C77 H77C 0.9800 . ?
C78 H78A 0.9800 . ?
C78 H78B 0.9800 . ?
C78 H78C 0.9800 . ?
C79 C80 1.412(5) . ?
C79 C84 1.405(4) . ?
C80 C81 1.383(5) . ?
C80 C85 1.509(5) . ?
C81 H81 0.9500 . ?
C81 C82 1.386(5) . ?
C82 C83 1.377(5) . ?
C82 C86 1.522(5) . ?
C83 H83 0.9500 . ?
C83 C84 1.389(5) . ?
C84 C87 1.496(5) . ?
C85 H85A 0.9800 . ?
C85 H85B 0.9800 . ?
C85 H85C 0.9800 . ?
C86 H86A 0.9800 . ?
C86 H86B 0.9800 . ?
C86 H86C 0.9800 . ?
C87 H87A 0.9800 . ?
C87 H87B 0.9800 . ?
C87 H87C 0.9800 . ?
C88 C89 1.407(5) . ?
C88 C93 1.409(4) . ?
C89 C90 1.385(4) . ?
C89 C94 1.508(5) . ?
C90 H90 0.9500 . ?
C90 C91 1.382(5) . ?
C91 C92 1.379(5) . ?
C91 C95 1.504(5) . ?
C92 H92 0.9500 . ?
C92 C93 1.388(5) . ?
C93 C96 1.505(5) . ?
C94 H94A 0.9800 . ?
C94 H94B 0.9800 . ?
C94 H94C 0.9800 . ?
C95 H95A 0.9800 . ?
C95 H95B 0.9800 . ?
C95 H95C 0.9800 . ?
C96 H96A 0.9800 . ?
C96 H96B 0.9800 . ?
C96 H96C 0.9800 . ?
C97 C98 1.426(4) . ?
C97 C102 1.411(4) . ?
C98 C99 1.382(4) . ?
C98 C103 1.507(4) . ?
C99 H99 0.9500 . ?
C99 C100 1.380(5) . ?
C100 C101 1.382(5) . ?
C100 C104 1.508(5) . ?
C101 H101 0.9500 . ?
C101 C102 1.384(5) . ?
C102 C105 1.506(4) . ?
C103 H10A 0.9800 . ?
C103 H10B 0.9800 . ?
C103 H10C 0.9800 . ?
C104 H10D 0.9800 . ?
C104 H10E 0.9800 . ?
C104 H10F 0.9800 . ?
C105 H10G 0.9800 . ?
C105 H10H 0.9800 . ?
C105 H10I 0.9800 . ?
O1 C106 1.409(5) . ?
O1 C108 1.410(5) . ?
C106 H10J 0.9900 . ?
C106 H10K 0.9900 . ?
C106 C107 1.503(6) . ?
C107 H10L 0.9800 . ?
C107 H10M 0.9800 . ?
C107 H10N 0.9800 . ?
C108 H10O 0.9900 . ?
C108 H10P 0.9900 . ?
C108 C109 1.498(6) . ?
C109 H10Q 0.9800 . ?
C109 H10R 0.9800 . ?
C109 H10S 0.9800 . ?

loop_
_geom_torsion_atom_site_label_1
_geom_torsion_atom_site_label_2
_geom_torsion_atom_site_label_3
_geom_torsion_atom_site_label_4
_geom_torsion
_geom_torsion_site_symmetry_1
_geom_torsion_site_symmetry_2
_geom_torsion_site_symmetry_3
_geom_torsion_site_symmetry_4
_geom_torsion_publ_flag
La1 P1 C2 C1 9.0(2) . . . . ?
La1 P1 C2 C3 -168.0(2) . . . . ?
La1 P1 C34 C35 -43.0(3) . . . . ?
La1 P1 C34 C36 -168.5(2) . . . . ?
La1 P1 C37 C38 29.8(3) . . . . ?
La1 P1 C37 C39 -90.6(2) . . . . ?
La1 P3 C79 C80 -54.9(3) . . . . ?
La1 P3 C79 C84 126.3(2) . . . . ?
La1 P4 C88 C89 -50.4(3) . . . . ?
La1 P4 C88 C93 127.0(2) . . . . ?
La1 P5 C97 C98 -75.6(3) . . . . ?
La1 P5 C97 C102 103.3(2) . . . . ?
La1 N1 C1 C2 -6.6(4) . . . . ?
La1 N1 C1 C6 168.7(2) . . . . ?
La1 N1 C8 C9 104.2(3) . . . . ?
La1 N1 C8 C13 -71.6(3) . . . . ?
La1 C8 C9 C10 -116.4(3) . . . . ?
La1 C8 C9 C14 62.5(3) . . . . ?
La1 C8 C13 C12 126.5(3) . . . . ?
La1 C8 C13 C24 -55.0(3) . . . . ?
La2 P2 C41 C40 7.7(2) . . . . ?
La2 P2 C41 C42 -170.6(3) . . . . ?
La2 P2 C73 C74 180.0(2) . . . . ?
La2 P2 C73 C75 -54.5(3) . . . . ?
La2 P2 C76 C77 -76.2(3) . . . . ?
La2 P2 C76 C78 45.9(3) . . . . ?
La2 P3 C79 C80 85.7(3) . . . . ?
La2 P3 C79 C84 -93.2(3) . . . . ?
La2 P4 C88 C89 68.8(3) . . . . ?
La2 P4 C88 C93 -113.8(2) . . . . ?
La2 P5 C97 C98 80.5(3) . . . . ?
La2 P5 C97 C102 -100.6(3) . . . . ?
La2 N2 C40 C41 -17.6(5) . . . . ?
La2 N2 C40 C45 159.8(2) . . . . ?
La2 N2 C47 C48 107.9(3) . . . . ?
La2 N2 C47 C52 -62.5(3) . . . . ?
La2 C47 C48 C49 -108.4(3) . . . . ?
La2 C47 C48 C53 66.1(3) . . . . ?
La2 C47 C52 C51 125.1(3) . . . . ?
La2 C47 C52 C63 -53.5(3) . . . . ?
P1 C2 C3 C4 178.0(3) . . . . ?
P2 C41 C42 C43 178.4(3) . . . . ?
P3 C79 C80 C81 -178.4(2) . . . . ?
P3 C79 C80 C85 -0.2(4) . . . . ?
P3 C79 C84 C83 178.9(2) . . . . ?
P3 C79 C84 C87 -2.1(4) . . . . ?
P4 C88 C89 C90 175.5(2) . . . . ?
P4 C88 C89 C94 -4.1(4) . . . . ?
P4 C88 C93 C92 -173.7(2) . . . . ?
P4 C88 C93 C96 6.3(4) . . . . ?
P5 C97 C98 C99 177.2(2) . . . . ?
P5 C97 C98 C103 -4.3(4) . . . . ?
P5 C97 C102 C101 -178.2(2) . . . . ?
P5 C97 C102 C105 0.4(4) . . . . ?
N1 C1 C2 P1 -4.7(4) . . . . ?
N1 C1 C2 C3 172.4(3) . . . . ?
N1 C1 C6 C5 -171.7(3) . . . . ?
N1 C8 C9 C10 -175.0(3) . . . . ?
N1 C8 C9 C14 3.8(4) . . . . ?
N1 C8 C13 C12 173.6(3) . . . . ?
N1 C8 C13 C24 -7.9(4) . . . . ?
N2 C40 C41 P2 0.7(4) . . . . ?
N2 C40 C41 C42 179.1(3) . . . . ?
N2 C40 C45 C44 -179.4(3) . . . . ?
N2 C47 C48 C49 -171.7(3) . . . . ?
N2 C47 C48 C53 2.8(4) . . . . ?
N2 C47 C52 C51 170.6(3) . . . . ?
N2 C47 C52 C63 -8.0(4) . . . . ?
C1 N1 C8 La1 171.4(3) . . . . ?
C1 N1 C8 C9 -84.4(3) . . . . ?
C1 N1 C8 C13 99.8(3) . . . . ?
C1 C2 C3 C4 1.0(5) . . . . ?
C2 P1 C34 C35 68.5(2) . . . . ?
C2 P1 C34 C36 -57.0(3) . . . . ?
C2 P1 C37 C38 -82.0(3) . . . . ?
C2 P1 C37 C39 157.6(2) . . . . ?
C2 C1 C6 C5 3.7(5) . . . . ?
C2 C3 C4 C5 0.9(5) . . . . ?
C2 C3 C4 C7 -178.3(3) . . . . ?
C3 C4 C5 C6 -0.4(5) . . . . ?
C4 C5 C6 C1 -1.9(5) . . . . ?
C6 C1 C2 P1 179.6(2) . . . . ?
C6 C1 C2 C3 -3.2(4) . . . . ?
C7 C4 C5 C6 178.8(3) . . . . ?
C8 N1 C1 C2 -173.9(3) . . . . ?
C8 N1 C1 C6 1.4(4) . . . . ?
C8 C9 C10 C11 0.9(5) . . . . ?
C8 C9 C14 C15 -75.0(4) . . . . ?
C8 C9 C14 C19 107.3(4) . . . . ?
C8 C13 C24 C25 133.5(3) . . . . ?
C8 C13 C24 C29 -52.5(4) . . . . ?
C9 C8 C13 C12 -2.2(4) . . . . ?
C9 C8 C13 C24 176.3(3) . . . . ?
C9 C10 C11 C12 -1.1(5) . . . . ?
C9 C14 C15 C16 -176.6(3) . . . . ?
C9 C14 C19 C18 177.2(3) . . . . ?
C10 C9 C14 C15 103.9(4) . . . . ?
C10 C9 C14 C19 -73.8(4) . . . . ?
C10 C11 C12 C13 -0.4(5) . . . . ?
C11 C12 C13 C8 2.1(5) . . . . ?
C11 C12 C13 C24 -176.5(3) . . . . ?
C12 C13 C24 C25 -48.1(4) . . . . ?
C12 C13 C24 C29 126.0(3) . . . . ?
C13 C8 C9 C10 0.7(4) . . . . ?
C13 C8 C9 C14 179.6(3) . . . . ?
C13 C24 C25 C26 175.1(3) . . . . ?
C13 C24 C29 C28 -174.0(3) . . . . ?
C14 C9 C10 C11 -177.9(3) . . . . ?
C14 C15 C16 C17 -0.6(5) . . . . ?
C15 C14 C19 C18 -0.6(5) . . . . ?
C15 C16 C17 C18 -0.7(5) . . . . ?
C15 C16 C17 C20 178.5(3) . . . . ?
C16 C17 C18 C19 1.2(5) . . . . ?
C16 C17 C20 C21 55.3(4) . . . . ?
C16 C17 C20 C22 -64.5(4) . . . . ?
C16 C17 C20 C23 175.4(3) . . . . ?
C17 C18 C19 C14 -0.6(5) . . . . ?
C18 C17 C20 C21 -125.6(3) . . . . ?
C18 C17 C20 C22 114.6(4) . . . . ?
C18 C17 C20 C23 -5.4(5) . . . . ?
C19 C14 C15 C16 1.2(5) . . . . ?
C20 C17 C18 C19 -177.9(3) . . . . ?
C24 C25 C26 C27 -1.1(5) . . . . ?
C25 C24 C29 C28 0.2(5) . . . . ?
C25 C26 C27 C28 0.5(5) . . . . ?
C25 C26 C27 C30 -179.8(3) . . . . ?
C26 C27 C28 C29 0.5(5) . . . . ?
C26 C27 C30 C31 -119.7(4) . . . . ?
C26 C27 C30 C32 0.5(5) . . . . ?
C26 C27 C30 C33 120.9(4) . . . . ?
C27 C28 C29 C24 -0.9(5) . . . . ?
C28 C27 C30 C31 60.0(4) . . . . ?
C28 C27 C30 C32 -179.8(3) . . . . ?
C28 C27 C30 C33 -59.4(4) . . . . ?
C29 C24 C25 C26 0.7(5) . . . . ?
C30 C27 C28 C29 -179.2(3) . . . . ?
C34 P1 C2 C1 -114.2(2) . . . . ?
C34 P1 C2 C3 68.8(3) . . . . ?
C34 P1 C37 C38 167.7(2) . . . . ?
C34 P1 C37 C39 47.3(3) . . . . ?
C37 P1 C2 C1 133.2(2) . . . . ?
C37 P1 C2 C3 -43.8(3) . . . . ?
C37 P1 C34 C35 178.6(2) . . . . ?
C37 P1 C34 C36 53.1(3) . . . . ?
C40 N2 C47 La2 167.4(3) . . . . ?
C40 N2 C47 C48 -84.8(4) . . . . ?
C40 N2 C47 C52 104.9(3) . . . . ?
C40 C41 C42 C43 0.1(5) . . . . ?
C41 P2 C73 C74 -71.4(3) . . . . ?
C41 P2 C73 C75 54.1(3) . . . . ?
C41 P2 C76 C77 169.6(2) . . . . ?
C41 P2 C76 C78 -68.4(3) . . . . ?
C41 C40 C45 C44 -2.0(5) . . . . ?
C41 C42 C43 C44 -1.5(5) . . . . ?
C41 C42 C43 C46 179.3(3) . . . . ?
C42 C43 C44 C45 1.1(5) . . . . ?
C43 C44 C45 C40 0.6(5) . . . . ?
C45 C40 C41 P2 -176.8(2) . . . . ?
C45 C40 C41 C42 1.6(4) . . . . ?
C46 C43 C44 C45 -179.7(3) . . . . ?
C47 N2 C40 C41 -177.8(3) . . . . ?
C47 N2 C40 C45 -0.4(4) . . . . ?
C47 C48 C49 C50 1.6(5) . . . . ?
C47 C48 C53 C54 78.7(4) . . . . ?
C47 C48 C53 C58 -103.1(4) . . . . ?
C47 C52 C63 C64 -50.6(4) . . . . ?
C47 C52 C63 C68 131.1(3) . . . . ?
C48 C47 C52 C51 0.2(4) . . . . ?
C48 C47 C52 C63 -178.4(3) . . . . ?
C48 C49 C50 C51 -0.3(6) . . . . ?
C48 C53 C54 C55 178.2(3) . . . . ?
C48 C53 C58 C57 -179.0(3) . . . . ?
C49 C48 C53 C54 -106.9(4) . . . . ?
C49 C48 C53 C58 71.3(4) . . . . ?
C49 C50 C51 C52 -1.2(5) . . . . ?
C50 C51 C52 C47 1.2(5) . . . . ?
C50 C51 C52 C63 179.9(3) . . . . ?
C51 C52 C63 C64 130.8(3) . . . . ?
C51 C52 C63 C68 -47.5(4) . . . . ?
C52 C47 C48 C49 -1.6(4) . . . . ?
C52 C47 C48 C53 172.9(3) . . . . ?
C52 C63 C64 C65 -178.5(3) . . . . ?
C52 C63 C68 C67 179.4(3) . . . . ?
C53 C48 C49 C50 -173.0(3) . . . . ?
C53 C54 C55 C56 -0.1(5) . . . . ?
C54 C53 C58 C57 -0.7(5) . . . . ?
C54 C55 C56 C57 0.8(5) . . . . ?
C54 C55 C56 C59 -180.0(3) . . . . ?
C55 C56 C57 C58 -1.6(5) . . . . ?
C55 C56 C59 C60 0.8(5) . . . . ?
C55 C56 C59 C61 120.2(4) . . . . ?
C55 C56 C59 C62 -118.7(4) . . . . ?
C56 C57 C58 C53 1.5(6) . . . . ?
C57 C56 C59 C60 180.0(3) . . . . ?
C57 C56 C59 C61 -60.7(5) . . . . ?
C57 C56 C59 C62 60.4(5) . . . . ?
C58 C53 C54 C55 -0.1(5) . . . . ?
C59 C56 C57 C58 179.2(3) . . . . ?
C63 C64 C65 C66 -1.4(5) . . . . ?
C64 C63 C68 C67 1.0(5) . . . . ?
C64 C65 C66 C67 2.0(5) . . . . ?
C64 C65 C66 C69 179.3(3) . . . . ?
C65 C66 C67 C68 -1.2(5) . . . . ?
C65 C66 C69 C70 172.2(3) . . . . ?
C65 C66 C69 C71 51.2(4) . . . . ?
C65 C66 C69 C72 -67.3(4) . . . . ?
C66 C67 C68 C63 -0.4(5) . . . . ?
C67 C66 C69 C70 -10.7(5) . . . . ?
C67 C66 C69 C71 -131.6(4) . . . . ?
C67 C66 C69 C72 109.8(4) . . . . ?
C68 C63 C64 C65 -0.2(5) . . . . ?
C69 C66 C67 C68 -178.4(3) . . . . ?
C73 P2 C41 C40 -110.2(2) . . . . ?
C73 P2 C41 C42 71.5(3) . . . . ?
C73 P2 C76 C77 60.4(3) . . . . ?
C73 P2 C76 C78 -177.5(2) . . . . ?
C76 P2 C41 C40 139.3(2) . . . . ?
C76 P2 C41 C42 -39.0(3) . . . . ?
C76 P2 C73 C74 37.2(3) . . . . ?
C76 P2 C73 C75 162.7(2) . . . . ?
C79 C80 C81 C82 -0.7(5) . . . . ?
C80 C79 C84 C83 0.0(4) . . . . ?
C80 C79 C84 C87 179.0(3) . . . . ?
C80 C81 C82 C83 0.5(5) . . . . ?
C80 C81 C82 C86 179.7(3) . . . . ?
C81 C82 C83 C84 0.1(5) . . . . ?
C82 C83 C84 C79 -0.3(5) . . . . ?
C82 C83 C84 C87 -179.4(3) . . . . ?
C84 C79 C80 C81 0.5(4) . . . . ?
C84 C79 C80 C85 178.7(3) . . . . ?
C85 C80 C81 C82 -179.0(3) . . . . ?
C86 C82 C83 C84 -179.2(3) . . . . ?
C88 C89 C90 C91 -0.7(5) . . . . ?
C89 C88 C93 C92 3.7(5) . . . . ?
C89 C88 C93 C96 -176.3(3) . . . . ?
C89 C90 C91 C92 1.7(5) . . . . ?
C89 C90 C91 C95 -178.0(3) . . . . ?
C90 C91 C92 C93 0.1(5) . . . . ?
C91 C92 C93 C88 -2.7(5) . . . . ?
C91 C92 C93 C96 177.2(3) . . . . ?
C93 C88 C89 C90 -2.0(5) . . . . ?
C93 C88 C89 C94 178.4(3) . . . . ?
C94 C89 C90 C91 178.9(3) . . . . ?
C95 C91 C92 C93 179.7(3) . . . . ?
C97 C98 C99 C100 1.3(5) . . . . ?
C98 C97 C102 C101 0.7(4) . . . . ?
C98 C97 C102 C105 179.4(3) . . . . ?
C98 C99 C100 C101 0.2(5) . . . . ?
C98 C99 C100 C104 179.6(3) . . . . ?
C99 C100 C101 C102 -1.3(5) . . . . ?
C100 C101 C102 C97 0.8(5) . . . . ?
C100 C101 C102 C105 -177.9(3) . . . . ?
C102 C97 C98 C99 -1.7(4) . . . . ?
C102 C97 C98 C103 176.7(3) . . . . ?
C103 C98 C99 C100 -177.2(3) . . . . ?
C104 C100 C101 C102 179.4(3) . . . . ?
C106 O1 C108 C109 -177.5(4) . . . . ?
C108 O1 C106 C107 -177.3(4) . . . . ?
